data_7034541
loop_
_publ_author_name
'Abdulmalic, Mohammad A.'
'Aliabadi, Azar'
'Petr, Andreas'
'Krupskaya, Yulia'
'Kataev, Vladislav'
'B\"uchner, Bernd'
'Zaripov, Ruslan'
'Vavilova, Evgeniya'
'Voronkova, Violeta'
'Salikov, Kev'
'Hahn, Torsten'
'Kortus, Jens'
'Eya'ane Meva, Francois'
'Schaarschmidt, Dieter'
'R\"uffer, Tobias'

_publ_section_title
;
 Magnetic superexchange interactions: trinuclear bis(oxamidato) versus
 bis(oxamato) type complexes.
;
_journal_issue 17
_journal_name_full 'Dalton transactions (Cambridge, England : 2003)'
_journal_page_first 8062
_journal_page_last 8079
_journal_paper_doi 10.1039/c4dt03579h
_journal_volume 44
_journal_year 2015
_chemical_formula_moiety '2(C16 H36 N), C16 H18 N4 Ni O4'
_chemical_formula_sum 'C48 H90 N6 Ni O4'
_chemical_formula_weight 873.95
_chemical_name_systematic
;
 ?
;
_space_group_IT_number 4
_symmetry_cell_setting monoclinic
_symmetry_space_group_name_Hall 'P 2yb'
_symmetry_space_group_name_H-M 'P 1 21 1'
_atom_sites_solution_hydrogens geom
_atom_sites_solution_primary direct
_atom_sites_solution_secondary difmap
_audit_creation_method SHELXL-97
_audit_update_record
;
2014-11-21 deposited with the CCDC.
2015-03-23 downloaded from the CCDC.
;
_cell_angle_alpha 90.00
_cell_angle_beta 95.567(3)
_cell_angle_gamma 90.00
_cell_formula_units_Z 4
_cell_length_a 13.5126(5)
_cell_length_b 14.7246(4)
_cell_length_c 25.4056(7)
_cell_measurement_reflns_used 9153
_cell_measurement_temperature 110
_cell_measurement_theta_max 64.0051
_cell_measurement_theta_min 2.9988
_cell_volume 5031.1(3)
_computing_cell_refinement
;
CrysAlisPro, Oxford Diffraction Ltd.,
Version 1.171.33.64 (release 22-03-2010 CrysAlis171 .NET)
(compiled Mar 22 2010,13:57:49)
;
_computing_data_collection
;
CrysAlisPro, Oxford Diffraction Ltd.,
Version 1.171.33.64 (release 22-03-2010 CrysAlis171 .NET)
(compiled Mar 22 2010,13:57:49)
;
_computing_data_reduction
;
CrysAlisPro, Oxford Diffraction Ltd.,
Version 1.171.33.64 (release 22-03-2010 CrysAlis171 .NET)
(compiled Mar 22 2010,13:57:49)
;
_computing_structure_refinement 'SHELXL-97 (Sheldrick, 1997)'
_computing_structure_solution 'SHELXS-97 (Sheldrick, 1997)'
_diffrn_ambient_temperature 110
_diffrn_measured_fraction_theta_full 0.979
_diffrn_measured_fraction_theta_max 0.979
_diffrn_measurement_device_type 'oxford gemini s'
_diffrn_measurement_method '\w scans'
_diffrn_radiation_monochromator graphite
_diffrn_radiation_source 'fine-focus sealed tube'
_diffrn_radiation_type CuK\a
_diffrn_radiation_wavelength 1.54184
_diffrn_reflns_av_R_equivalents 0.0265
_diffrn_reflns_av_sigmaI/netI 0.0451
_diffrn_reflns_limit_h_max 15
_diffrn_reflns_limit_h_min -12
_diffrn_reflns_limit_k_max 16
_diffrn_reflns_limit_k_min -16
_diffrn_reflns_limit_l_max 29
_diffrn_reflns_limit_l_min -25
_diffrn_reflns_number 25119
_diffrn_reflns_theta_full 61.98
_diffrn_reflns_theta_max 61.98
_diffrn_reflns_theta_min 3.47
_diffrn_standards_decay_% 0
_diffrn_standards_interval_count 50
_diffrn_standards_interval_time 25
_diffrn_standards_number 2
_exptl_absorpt_coefficient_mu 0.905
_exptl_absorpt_correction_T_max 1.00000
_exptl_absorpt_correction_T_min 0.88134
_exptl_absorpt_correction_type multi-scan
_exptl_absorpt_process_details
;
CrysAlisPro, Oxford Diffraction Ltd.,
Version 1.171.33.64 (release 22-03-2010 CrysAlis171 .NET)
(compiled Mar 22 2010,13:57:49)
Empirical absorption correction using spherical harmonics,
 implemented in SCALE3 ABSPACK scaling algorithm.
;
_exptl_crystal_colour orange
_exptl_crystal_density_diffrn 1.154
_exptl_crystal_density_method 'not measured'
_exptl_crystal_description block
_exptl_crystal_F_000 1920
_exptl_crystal_size_max 0.24
_exptl_crystal_size_mid 0.24
_exptl_crystal_size_min 0.20
_refine_diff_density_max 1.638
_refine_diff_density_min -0.301
_refine_diff_density_rms 0.081
_refine_ls_abs_structure_details 'Flack H D (1983), Acta Cryst. A39, 876-881'
_refine_ls_abs_structure_Flack 0.10(5)
_refine_ls_extinction_method none
_refine_ls_goodness_of_fit_ref 0.961
_refine_ls_hydrogen_treatment constr
_refine_ls_matrix_type full
_refine_ls_number_parameters 1094
_refine_ls_number_reflns 14709
_refine_ls_number_restraints 479
_refine_ls_restrained_S_all 0.962
_refine_ls_R_factor_all 0.1361
_refine_ls_R_factor_gt 0.0991
_refine_ls_shift/su_max 0.019
_refine_ls_shift/su_mean 0.001
_refine_ls_structure_factor_coef Fsqd
_refine_ls_weighting_details 'calc w=1/[\s^2^(Fo^2^)+(0.1954P)^2^+0.0000P] where P=(Fo^2^+2Fc^2^)/3'
_refine_ls_weighting_scheme calc
_refine_ls_wR_factor_gt 0.2531
_refine_ls_wR_factor_ref 0.2794
_reflns_number_gt 8552
_reflns_number_total 14709
_reflns_threshold_expression >2sigma(I)
_cod_data_source_file c4dt03579h2.cif
_cod_data_source_block abdulm81
_cod_depositor_comments 'Adding full bibliography for 7034539--7034545.cif.'
_cod_original_cell_volume 5031.0(3)
_cod_original_sg_symbol_H-M P2(1)
_cod_database_code 7034541

loop_
_symmetry_equiv_pos_as_xyz
'x, y, z'
'-x, y+1/2, -z'

loop_
_atom_site_label
_atom_site_type_symbol
_atom_site_fract_x
_atom_site_fract_y
_atom_site_fract_z
_atom_site_U_iso_or_equiv
_atom_site_adp_type
_atom_site_occupancy
_atom_site_symmetry_multiplicity
_atom_site_calc_flag
_atom_site_refinement_flags
_atom_site_disorder_assembly
_atom_site_disorder_group
C1 C 0.6016(6) 1.3398(4) 0.5304(3) 0.0681(18) Uani 1 1 d . . .
C2 C 0.7134(6) 1.3537(5) 0.5306(3) 0.0721(19) Uani 1 1 d . . .
C3 C 0.5924(11) 1.3886(7) 0.7262(4) 0.140(5) Uani 1 1 d . . .
C4 C 0.6988(14) 1.3946(7) 0.7387(4) 0.163(7) Uani 1 1 d D A .
C5 C 0.4753(5) 1.3597(3) 0.6480(2) 0.102(3) Uani 1 1 d G . .
C6 C 0.3854(6) 1.3602(4) 0.6703(3) 0.135(5) Uani 1 1 d G . .
H6 H 0.3846 1.3661 0.7067 0.162 Uiso 1 1 calc R . .
C7 C 0.2965(5) 1.3518(4) 0.6382(4) 0.176(8) Uani 1 1 d G . .
H7 H 0.2363 1.3522 0.6531 0.211 Uiso 1 1 calc R . .
C8 C 0.2976(4) 1.3430(4) 0.5838(4) 0.140(5) Uani 1 1 d G . .
H8 H 0.2382 1.3374 0.5623 0.168 Uiso 1 1 calc R . .
C9 C 0.3876(5) 1.3425(3) 0.5615(2) 0.107(3) Uani 1 1 d G . .
H9 H 0.3883 1.3365 0.5251 0.128 Uiso 1 1 calc R . .
C10 C 0.4764(4) 1.3508(3) 0.5936(2) 0.087(2) Uani 1 1 d G . .
C12 C 0.8738(14) 1.3569(9) 0.5782(4) 0.183(8) Uani 1 1 d . . .
H12A H 0.9042 1.3372 0.6125 0.220 Uiso 1 1 calc R . .
H12B H 0.8937 1.3166 0.5509 0.220 Uiso 1 1 calc R . .
C11 C 0.8686(11) 1.3902(12) 0.7065(7) 0.156(5) Uani 0.84(2) 1 d PDU A 1
H11A H 0.8946 1.4162 0.6756 0.188 Uiso 0.84(2) 1 calc PR A 1
H11B H 0.8867 1.4306 0.7360 0.188 Uiso 0.84(2) 1 calc PR A 1
C13 C 0.9178(12) 1.3020(13) 0.7178(7) 0.174(7) Uani 0.84(2) 1 d PDU A 1
H13A H 0.8993 1.2611 0.6886 0.208 Uiso 0.84(2) 1 calc PR A 1
H13B H 0.8931 1.2762 0.7492 0.208 Uiso 0.84(2) 1 calc PR A 1
C14 C 1.0346(14) 1.3071(15) 0.7267(8) 0.208(8) Uani 0.84(2) 1 d PDU A 1
H14A H 1.0615 1.2468 0.7293 0.312 Uiso 0.84(2) 1 calc PR A 1
H14B H 1.0540 1.3396 0.7588 0.312 Uiso 0.84(2) 1 calc PR A 1
H14C H 1.0595 1.3381 0.6975 0.312 Uiso 0.84(2) 1 calc PR A 1
C11' C 0.8670(17) 1.398(5) 0.713(3) 0.156(5) Uani 0.16(2) 1 d PDU A 2
H11C H 0.8787 1.4464 0.7390 0.188 Uiso 0.16(2) 1 calc PR A 2
H11D H 0.9027 1.4119 0.6829 0.188 Uiso 0.16(2) 1 calc PR A 2
C13' C 0.900(5) 1.306(5) 0.737(4) 0.174(7) Uani 0.16(2) 1 d PDU A 2
H13C H 0.9234 1.2627 0.7124 0.208 Uiso 0.16(2) 1 calc PR A 2
H13D H 0.8526 1.2778 0.7588 0.208 Uiso 0.16(2) 1 calc PR A 2
C14' C 0.984(8) 1.360(8) 0.770(4) 0.208(8) Uani 0.16(2) 1 d PDU A 2
H14D H 1.0293 1.3182 0.7886 0.312 Uiso 0.16(2) 1 calc PR A 2
H14E H 0.9556 1.3992 0.7941 0.312 Uiso 0.16(2) 1 calc PR A 2
H14F H 1.0195 1.3953 0.7458 0.312 Uiso 0.16(2) 1 calc PR A 2
C15 C 0.8969(9) 1.4541(9) 0.5673(4) 0.137(4) Uani 1 1 d . . .
H15A H 0.8772 1.4930 0.5953 0.165 Uiso 1 1 calc R . .
H15B H 0.8622 1.4735 0.5340 0.165 Uiso 1 1 calc R . .
C16 C 1.0159(9) 1.4584(12) 0.5647(5) 0.178(7) Uani 1 1 d . . .
H16A H 1.0352 1.5196 0.5578 0.266 Uiso 1 1 calc R . .
H16B H 1.0341 1.4193 0.5370 0.266 Uiso 1 1 calc R . .
H16C H 1.0490 1.4387 0.5979 0.266 Uiso 1 1 calc R . .
C17 C 0.3535(7) 0.8612(5) 0.7692(2) 0.086(2) Uani 1 1 d . . .
C18 C 0.2431(7) 0.8626(6) 0.7578(3) 0.085(2) Uani 1 1 d . . .
C19 C 0.3484(9) 0.8969(8) 0.9682(3) 0.116(4) Uani 1 1 d . . .
C20 C 0.2440(7) 0.8827(7) 0.9666(3) 0.096(3) Uani 1 1 d . . .
C21 C 0.4739(3) 0.8898(4) 0.90158(18) 0.087(2) Uani 1 1 d G . .
C22 C 0.5621(5) 0.8975(5) 0.93429(19) 0.119(3) Uani 1 1 d G . .
H22 H 0.5605 0.9030 0.9707 0.142 Uiso 1 1 calc R . .
C23 C 0.6527(4) 0.8971(6) 0.9126(3) 0.144(5) Uani 1 1 d G . .
H23 H 0.7117 0.9023 0.9345 0.173 Uiso 1 1 calc R . .
C24 C 0.6551(4) 0.8890(5) 0.8583(3) 0.127(4) Uani 1 1 d G . .
H24 H 0.7157 0.8887 0.8438 0.153 Uiso 1 1 calc R . .
C25 C 0.5669(5) 0.8813(5) 0.8255(2) 0.116(3) Uani 1 1 d G . .
H25 H 0.5685 0.8758 0.7892 0.139 Uiso 1 1 calc R . .
C26 C 0.4763(4) 0.8817(4) 0.84720(17) 0.0745(18) Uani 1 1 d G . .
C27 C 0.0949(8) 0.8375(7) 0.9187(4) 0.113(3) Uani 1 1 d . . .
H27A H 0.0851 0.8017 0.9498 0.136 Uiso 1 1 calc R . .
H27B H 0.0775 0.8002 0.8877 0.136 Uiso 1 1 calc R . .
C28 C 0.0278(9) 0.9227(8) 0.9169(5) 0.128(4) Uani 1 1 d . . .
H28A H 0.0426 0.9586 0.9487 0.153 Uiso 1 1 calc R . .
H28B H 0.0392 0.9599 0.8866 0.153 Uiso 1 1 calc R . .
C29 C -0.0760(12) 0.8917(12) 0.9129(8) 0.222(9) Uani 1 1 d . . .
H29A H -0.1194 0.9434 0.9117 0.332 Uiso 1 1 calc R . .
H29B H -0.0864 0.8551 0.9432 0.332 Uiso 1 1 calc R . .
H29C H -0.0899 0.8564 0.8813 0.332 Uiso 1 1 calc R . .
C30 C 0.0925(10) 0.8763(9) 0.7879(5) 0.144(4) Uani 1 1 d . . .
H30A H 0.0582 0.8519 0.8166 0.173 Uiso 1 1 calc R . .
H30B H 0.0724 0.8401 0.7567 0.173 Uiso 1 1 calc R . .
C31 C 0.0532(13) 0.9760(9) 0.7767(7) 0.188(7) Uani 1 1 d . . .
H31A H 0.0715 1.0132 0.8077 0.226 Uiso 1 1 calc R . .
H31B H 0.0855 1.0012 0.7475 0.226 Uiso 1 1 calc R . .
C32 C -0.0591(11) 0.9805(12) 0.7635(8) 0.237(11) Uani 1 1 d . . .
H32A H -0.0784 1.0419 0.7551 0.356 Uiso 1 1 calc R . .
H32B H -0.0916 0.9601 0.7933 0.356 Uiso 1 1 calc R . .
H32C H -0.0780 0.9422 0.7336 0.356 Uiso 1 1 calc R . .
C33 C 0.2437(5) 1.0226(5) 0.6027(3) 0.076(2) Uani 1 1 d . . .
H33A H 0.2252 0.9894 0.6332 0.091 Uiso 1 1 calc R . .
H33B H 0.2356 0.9815 0.5727 0.091 Uiso 1 1 calc R . .
C34 C 0.1713(6) 1.0998(6) 0.5921(6) 0.122(4) Uani 1 1 d . . .
H34A H 0.1849 1.1303 0.5598 0.147 Uiso 1 1 calc R . .
H34B H 0.1811 1.1434 0.6208 0.147 Uiso 1 1 calc R . .
C35 C 0.0620(7) 1.0679(7) 0.5869(5) 0.125(4) Uani 1 1 d . . .
H35A H 0.0208 1.1164 0.5709 0.150 Uiso 1 1 calc R . .
H35B H 0.0556 1.0163 0.5631 0.150 Uiso 1 1 calc R . .
C36 C 0.0256(14) 1.0431(15) 0.6349(7) 0.229(7) Uani 1 1 d . . .
H36A H -0.0426 1.0247 0.6283 0.344 Uiso 1 1 calc R . .
H36B H 0.0303 1.0940 0.6586 0.344 Uiso 1 1 calc R . .
H36C H 0.0643 0.9936 0.6505 0.344 Uiso 1 1 calc R . .
C37 C 0.3856(6) 1.1016(5) 0.5665(3) 0.078(2) Uani 1 1 d . . .
H37A H 0.3444 1.1555 0.5618 0.094 Uiso 1 1 calc R . .
H37B H 0.4533 1.1215 0.5762 0.094 Uiso 1 1 calc R . .
C38 C 0.3824(6) 1.0528(5) 0.5138(3) 0.0755(19) Uani 1 1 d . . .
H38A H 0.3195 1.0209 0.5075 0.091 Uiso 1 1 calc R . .
H38B H 0.4352 1.0079 0.5155 0.091 Uiso 1 1 calc R . .
C39 C 0.3938(7) 1.1167(5) 0.4679(3) 0.095(3) Uani 1 1 d . . .
H39A H 0.4110 1.0818 0.4377 0.113 Uiso 1 1 calc R . .
H39B H 0.4480 1.1585 0.4777 0.113 Uiso 1 1 calc R . .
C40 C 0.2993(7) 1.1708(8) 0.4522(5) 0.132(5) Uani 1 1 d . . .
H40A H 0.3101 1.2105 0.4233 0.199 Uiso 1 1 calc R . .
H40B H 0.2825 1.2062 0.4818 0.199 Uiso 1 1 calc R . .
H40C H 0.2459 1.1298 0.4415 0.199 Uiso 1 1 calc R . .
C41 C 0.4118(5) 0.9570(4) 0.6184(3) 0.0660(17) Uani 1 1 d . . .
H41A H 0.3874 0.9220 0.6468 0.079 Uiso 1 1 calc R . .
H41B H 0.3981 0.9221 0.5861 0.079 Uiso 1 1 calc R . .
C42 C 0.5197(5) 0.9656(4) 0.6292(3) 0.0661(17) Uani 1 1 d . . .
H42A H 0.5345 1.0007 0.6613 0.079 Uiso 1 1 calc R . .
H42B H 0.5454 0.9986 0.6004 0.079 Uiso 1 1 calc R . .
C43 C 0.5716(5) 0.8754(5) 0.6355(3) 0.0733(17) Uani 1 1 d . . .
H43A H 0.5417 0.8407 0.6623 0.088 Uiso 1 1 calc R . .
H43B H 0.5603 0.8423 0.6025 0.088 Uiso 1 1 calc R . .
C44 C 0.6802(5) 0.8810(6) 0.6505(4) 0.097(3) Uani 1 1 d . . .
H44A H 0.7076 0.8209 0.6535 0.146 Uiso 1 1 calc R . .
H44B H 0.6924 0.9117 0.6839 0.146 Uiso 1 1 calc R . .
H44C H 0.7110 0.9141 0.6239 0.146 Uiso 1 1 calc R . .
C45 C 0.3696(7) 1.1060(5) 0.6598(3) 0.085(2) Uani 1 1 d . . .
H45A H 0.3269 1.1589 0.6547 0.102 Uiso 1 1 calc R . .
H45B H 0.4378 1.1271 0.6620 0.102 Uiso 1 1 calc R . .
C46 C 0.3516(9) 1.0615(6) 0.7124(4) 0.115(3) Uani 1 1 d . . .
H46A H 0.4046 1.0186 0.7223 0.138 Uiso 1 1 calc R . .
H46B H 0.2894 1.0283 0.7083 0.138 Uiso 1 1 calc R . .
C47 C 0.3477(11) 1.1326(7) 0.7564(4) 0.135(4) Uani 1 1 d . . .
H47A H 0.3821 1.1074 0.7884 0.162 Uiso 1 1 calc R . .
H47B H 0.3856 1.1850 0.7468 0.162 Uiso 1 1 calc R . .
C48 C 0.2673(18) 1.160(2) 0.7674(12) 0.42(3) Uani 1 1 d . . .
H48A H 0.2768 1.2043 0.7950 0.637 Uiso 1 1 calc R . .
H48B H 0.2295 1.1098 0.7791 0.637 Uiso 1 1 calc R . .
H48C H 0.2321 1.1867 0.7366 0.637 Uiso 1 1 calc R . .
C49 C 0.2654(7) 0.5877(4) 0.5739(3) 0.084(2) Uani 1 1 d . C .
H49A H 0.3054 0.5339 0.5823 0.101 Uiso 1 1 calc R . .
H49B H 0.1977 0.5678 0.5640 0.101 Uiso 1 1 calc R . .
C50 C 0.3041(11) 0.6352(7) 0.5268(4) 0.142(5) Uani 1 1 d . . .
H50A H 0.3727 0.6534 0.5358 0.170 Uiso 1 1 calc R . .
H50B H 0.2651 0.6894 0.5182 0.170 Uiso 1 1 calc R . .
C51 C 0.2974(13) 0.5706(7) 0.4784(4) 0.144(5) Uani 1 1 d . . .
H51A H 0.3613 0.5706 0.4639 0.172 Uiso 1 1 calc R . .
H51B H 0.2856 0.5095 0.4905 0.172 Uiso 1 1 calc R . .
C52 C 0.238(2) 0.5878(19) 0.4455(10) 0.44(3) Uani 1 1 d . . .
H52A H 0.2405 0.5451 0.4171 0.659 Uiso 1 1 calc R . .
H52B H 0.2489 0.6480 0.4328 0.659 Uiso 1 1 calc R . .
H52C H 0.1738 0.5849 0.4587 0.659 Uiso 1 1 calc R . .
C53 C 0.2073(8) 0.7338(5) 0.6112(3) 0.098(3) Uani 1 1 d . C .
H53A H 0.2389 0.7687 0.5851 0.118 Uiso 1 1 calc R . .
H53B H 0.2096 0.7700 0.6433 0.118 Uiso 1 1 calc R . .
C54 C 0.0982(6) 0.7179(5) 0.5907(3) 0.081(2) Uani 1 1 d . . .
H54A H 0.0939 0.6877 0.5566 0.097 Uiso 1 1 calc R . .
H54B H 0.0660 0.6799 0.6152 0.097 Uiso 1 1 calc R . .
C55 C 0.0490(7) 0.8084(6) 0.5857(4) 0.095(3) Uani 1 1 d . . .
H55A H 0.0522 0.8372 0.6202 0.113 Uiso 1 1 calc R . .
H55B H 0.0840 0.8468 0.5626 0.113 Uiso 1 1 calc R . .
C56 C -0.0527(9) 0.8000(7) 0.5647(4) 0.122(3) Uani 1 1 d . . .
H56A H -0.0829 0.8590 0.5622 0.184 Uiso 1 1 calc R . .
H56B H -0.0875 0.7623 0.5876 0.184 Uiso 1 1 calc R . .
H56C H -0.0558 0.7730 0.5302 0.184 Uiso 1 1 calc R . .
C57 C 0.3705(8) 0.6793(5) 0.6413(3) 0.108(3) Uani 1 1 d D C .
H57A H 0.3942 0.7167 0.6137 0.129 Uiso 1 1 calc R . .
H57B H 0.3674 0.7174 0.6723 0.129 Uiso 1 1 calc R . .
C58 C 0.4444(7) 0.6052(6) 0.6547(4) 0.122(4) Uani 1 1 d DU . .
H58A H 0.4392 0.5636 0.6250 0.146 Uiso 1 1 calc R B 1
H58B H 0.4219 0.5723 0.6844 0.146 Uiso 1 1 calc R B 1
C59 C 0.5537(15) 0.624(2) 0.6682(12) 0.117(5) Uani 0.430(17) 1 d PDU C 1
H59A H 0.5897 0.5674 0.6668 0.141 Uiso 0.430(17) 1 calc PR C 1
H59B H 0.5761 0.6638 0.6413 0.141 Uiso 0.430(17) 1 calc PR C 1
C60 C 0.5808(14) 0.6667(12) 0.7211(6) 0.084(6) Uani 0.430(17) 1 d PDU C 1
H60A H 0.6508 0.6797 0.7252 0.126 Uiso 0.430(17) 1 calc PR C 1
H60B H 0.5651 0.6256 0.7484 0.126 Uiso 0.430(17) 1 calc PR C 1
H60C H 0.5441 0.7221 0.7237 0.126 Uiso 0.430(17) 1 calc PR C 1
C59' C 0.5421(13) 0.6537(13) 0.6693(10) 0.117(5) Uani 0.570(17) 1 d PDU C 2
H59C H 0.5668 0.6784 0.6377 0.141 Uiso 0.570(17) 1 calc PR C 2
H59D H 0.5317 0.7038 0.6929 0.141 Uiso 0.570(17) 1 calc PR C 2
C60' C 0.6146(14) 0.5917(12) 0.6948(8) 0.130(6) Uani 0.570(17) 1 d PDU C 2
H60D H 0.6724 0.6251 0.7087 0.195 Uiso 0.570(17) 1 calc PR C 2
H60E H 0.6332 0.5480 0.6696 0.195 Uiso 0.570(17) 1 calc PR C 2
H60F H 0.5864 0.5610 0.7232 0.195 Uiso 0.570(17) 1 calc PR C 2
C61 C 0.2218(8) 0.5874(5) 0.6648(3) 0.094(3) Uani 1 1 d . C .
H61A H 0.1596 0.5619 0.6491 0.113 Uiso 1 1 calc R . .
H61B H 0.2667 0.5373 0.6742 0.113 Uiso 1 1 calc R . .
C62 C 0.2021(7) 0.6379(5) 0.7152(3) 0.089(2) Uani 1 1 d . . .
H62A H 0.1496 0.6822 0.7076 0.106 Uiso 1 1 calc R . .
H62B H 0.2617 0.6696 0.7295 0.106 Uiso 1 1 calc R . .
C63 C 0.1710(8) 0.5677(6) 0.7555(3) 0.095(2) Uani 1 1 d . . .
H63A H 0.1149 0.5327 0.7397 0.114 Uiso 1 1 calc R . .
H63B H 0.2256 0.5260 0.7647 0.114 Uiso 1 1 calc R . .
C64 C 0.1426(7) 0.6138(7) 0.8050(3) 0.102(3) Uani 1 1 d . . .
H64A H 0.1230 0.5689 0.8293 0.152 Uiso 1 1 calc R . .
H64B H 0.0883 0.6547 0.7959 0.152 Uiso 1 1 calc R . .
H64C H 0.1986 0.6472 0.8211 0.152 Uiso 1 1 calc R . .
C65 C 0.6288(12) 1.1403(9) 0.8348(4) 0.164(6) Uani 1 1 d U D .
H65A H 0.6590 1.0815 0.8427 0.197 Uiso 1 1 calc R . .
H65B H 0.5577 1.1312 0.8275 0.197 Uiso 1 1 calc R . .
C66 C 0.6687(17) 1.1783(11) 0.7871(5) 0.244(12) Uani 1 1 d . . .
H66A H 0.7366 1.1984 0.7961 0.293 Uiso 1 1 calc R . .
H66B H 0.6295 1.2307 0.7748 0.293 Uiso 1 1 calc R . .
C67 C 0.6663(12) 1.1072(9) 0.7428(4) 0.165(4) Uani 1 1 d . . .
H67A H 0.7028 1.0542 0.7565 0.199 Uiso 1 1 calc R . .
H67B H 0.5978 1.0888 0.7340 0.199 Uiso 1 1 calc R . .
C68 C 0.7055(13) 1.1342(11) 0.6956(5) 0.181(5) Uani 1 1 d . . .
H68A H 0.6981 1.0856 0.6704 0.272 Uiso 1 1 calc R . .
H68B H 0.7747 1.1487 0.7031 0.272 Uiso 1 1 calc R . .
H68C H 0.6703 1.1867 0.6814 0.272 Uiso 1 1 calc R . .
C69 C 0.614(2) 1.2977(14) 0.8855(18) 0.181(8) Uani 0.34(2) 1 d PDU D 1
H69A H 0.6298 1.3313 0.8546 0.217 Uiso 0.34(2) 1 calc PR D 1
H69B H 0.6413 1.3291 0.9172 0.217 Uiso 0.34(2) 1 calc PR D 1
C70 C 0.498(2) 1.282(2) 0.8854(13) 0.165(4) Uani 0.34(2) 1 d PDU D 1
H70A H 0.4716 1.2436 0.8561 0.199 Uiso 0.34(2) 1 calc PR D 1
H70B H 0.4807 1.2559 0.9184 0.199 Uiso 0.34(2) 1 calc PR D 1
C71 C 0.462(3) 1.378(2) 0.8786(18) 0.181(5) Uani 0.34(2) 1 d PDU D 1
H71A H 0.4943 1.4179 0.9057 0.217 Uiso 0.34(2) 1 calc PR D 1
H71B H 0.4728 1.4021 0.8439 0.217 Uiso 0.34(2) 1 calc PR D 1
C72 C 0.355(3) 1.366(5) 0.885(2) 0.229(7) Uani 0.34(2) 1 d PDU D 1
H72A H 0.3225 1.4239 0.8840 0.344 Uiso 0.34(2) 1 calc PR D 1
H72B H 0.3476 1.3365 0.9180 0.344 Uiso 0.34(2) 1 calc PR D 1
H72C H 0.3250 1.3288 0.8565 0.344 Uiso 0.34(2) 1 calc PR D 1
C69' C 0.5787(14) 1.2862(10) 0.8744(6) 0.166(5) Uani 0.66(2) 1 d PDU D 2
H69C H 0.6010 1.3187 0.8445 0.200 Uiso 0.66(2) 1 calc PR D 2
H69D H 0.5914 1.3257 0.9049 0.200 Uiso 0.66(2) 1 calc PR D 2
C70' C 0.4610(14) 1.2776(9) 0.8634(9) 0.168(5) Uani 0.66(2) 1 d PDU D 2
H70C H 0.4455 1.2479 0.8296 0.202 Uiso 0.66(2) 1 calc PR D 2
H70D H 0.4372 1.2389 0.8903 0.202 Uiso 0.66(2) 1 calc PR D 2
C71' C 0.4031(19) 1.3696(10) 0.8628(7) 0.183(7) Uani 0.66(2) 1 d PDU D 2
H71C H 0.4197 1.3990 0.8966 0.220 Uiso 0.66(2) 1 calc PR D 2
H71D H 0.4282 1.4081 0.8360 0.220 Uiso 0.66(2) 1 calc PR D 2
C72' C 0.292(2) 1.3671(13) 0.8525(8) 0.188(7) Uani 0.66(2) 1 d PDU D 2
H72D H 0.2658 1.4278 0.8529 0.281 Uiso 0.66(2) 1 calc PR D 2
H72E H 0.2646 1.3318 0.8795 0.281 Uiso 0.66(2) 1 calc PR D 2
H72F H 0.2732 1.3401 0.8186 0.281 Uiso 0.66(2) 1 calc PR D 2
C77 C 0.6211(14) 1.1419(11) 0.9299(4) 0.213(8) Uani 1 1 d U D .
H77A H 0.6741 1.0988 0.9394 0.255 Uiso 1 1 calc R . .
H77B H 0.5609 1.1081 0.9189 0.255 Uiso 1 1 calc R . .
C78 C 0.604(2) 1.2033(13) 0.9787(6) 0.38(2) Uani 1 1 d D . .
H78A H 0.5617 1.2544 0.9678 0.460 Uiso 1 1 calc R . .
H78B H 0.6672 1.2265 0.9949 0.460 Uiso 1 1 calc R . .
C79 C 0.5509(15) 1.1385(14) 1.0207(6) 0.217(10) Uani 1 1 d D . .
H79A H 0.5212 1.1725 1.0478 0.260 Uiso 1 1 calc R . .
H79B H 0.5039 1.0954 1.0037 0.260 Uiso 1 1 calc R . .
C80 C 0.6476(10) 1.0980(9) 1.0391(5) 0.154(5) Uani 1 1 d D . .
H80A H 0.6386 1.0528 1.0654 0.231 Uiso 1 1 calc R . .
H80B H 0.6916 1.1445 1.0540 0.231 Uiso 1 1 calc R . .
H80C H 0.6758 1.0703 1.0098 0.231 Uiso 1 1 calc R . .
C81 C 0.2145(9) 1.1554(7) 1.0591(4) 0.119(3) Uani 1 1 d . . .
H81A H 0.1491 1.1816 1.0506 0.143 Uiso 1 1 calc R . .
H81B H 0.2608 1.2051 1.0666 0.143 Uiso 1 1 calc R . .
C82 C 0.2434(9) 1.1051(7) 1.0110(4) 0.116(3) Uani 1 1 d . . .
H82A H 0.1962 1.0566 1.0020 0.139 Uiso 1 1 calc R . .
H82B H 0.3086 1.0780 1.0189 0.139 Uiso 1 1 calc R . .
C83 C 0.2452(8) 1.1703(7) 0.9635(4) 0.110(3) Uani 1 1 d . . .
H83A H 0.1822 1.2023 0.9583 0.132 Uiso 1 1 calc R . .
H83B H 0.2972 1.2151 0.9713 0.132 Uiso 1 1 calc R . .
C84 C 0.2631(9) 1.1206(8) 0.9132(4) 0.124(4) Uani 1 1 d . . .
H84A H 0.2652 1.1635 0.8849 0.187 Uiso 1 1 calc R . .
H84B H 0.2102 1.0780 0.9045 0.187 Uiso 1 1 calc R . .
H84C H 0.3252 1.0887 0.9183 0.187 Uiso 1 1 calc R . .
C85 C 0.1438(8) 1.0155(6) 1.1008(3) 0.101(3) Uani 1 1 d . . .
H85A H 0.1412 0.9824 1.1337 0.121 Uiso 1 1 calc R . .
H85B H 0.1720 0.9752 1.0760 0.121 Uiso 1 1 calc R . .
C86 C 0.0360(9) 1.0395(8) 1.0785(4) 0.119(4) Uani 1 1 d . . .
H86A H 0.0369 1.0701 1.0448 0.143 Uiso 1 1 calc R . .
H86B H 0.0067 1.0804 1.1027 0.143 Uiso 1 1 calc R . .
C87 C -0.0277(8) 0.9511(8) 1.0714(4) 0.117(3) Uani 1 1 d . . .
H87A H 0.0051 0.9088 1.0495 0.141 Uiso 1 1 calc R . .
H87B H -0.0312 0.9230 1.1057 0.141 Uiso 1 1 calc R . .
C88 C -0.1222(8) 0.9666(8) 1.0487(5) 0.135(4) Uani 1 1 d . . .
H88A H -0.1579 0.9102 1.0453 0.203 Uiso 1 1 calc R . .
H88B H -0.1193 0.9930 1.0143 0.203 Uiso 1 1 calc R . .
H88C H -0.1556 1.0075 1.0705 0.203 Uiso 1 1 calc R . .
C89 C 0.3090(6) 1.0638(7) 1.1269(4) 0.092(3) Uani 1 1 d . . .
H89A H 0.3291 1.0269 1.0982 0.110 Uiso 1 1 calc R . .
H89B H 0.3038 1.0233 1.1566 0.110 Uiso 1 1 calc R . .
C90 C 0.3936(7) 1.1283(9) 1.1426(5) 0.123(4) Uani 1 1 d . . .
H90A H 0.4011 1.1701 1.1137 0.148 Uiso 1 1 calc R . .
H90B H 0.3782 1.1636 1.1730 0.148 Uiso 1 1 calc R . .
C91 C 0.4896(9) 1.0782(7) 1.1560(5) 0.126(4) Uani 1 1 d . . .
H91A H 0.5070 1.0460 1.1249 0.151 Uiso 1 1 calc R . .
H91B H 0.4806 1.0336 1.1832 0.151 Uiso 1 1 calc R . .
C92 C 0.5757(8) 1.1431(7) 1.1756(6) 0.141(5) Uani 1 1 d . . .
H92A H 0.6364 1.1092 1.1817 0.212 Uiso 1 1 calc R . .
H92B H 0.5610 1.1716 1.2079 0.212 Uiso 1 1 calc R . .
H92C H 0.5831 1.1888 1.1493 0.212 Uiso 1 1 calc R . .
C93 C 0.1743(7) 1.1580(7) 1.1512(4) 0.098(3) Uani 1 1 d . . .
H93A H 0.1110 1.1826 1.1363 0.118 Uiso 1 1 calc R . .
H93B H 0.2202 1.2085 1.1570 0.118 Uiso 1 1 calc R . .
C94 C 0.1599(6) 1.1161(6) 1.2040(3) 0.092(2) Uani 1 1 d . . .
H94A H 0.1060 1.0724 1.1998 0.111 Uiso 1 1 calc R . .
H94B H 0.2200 1.0840 1.2173 0.111 Uiso 1 1 calc R . .
C95 C 0.1365(8) 1.1874(9) 1.2434(4) 0.126(4) Uani 1 1 d . . .
H95A H 0.0801 1.2227 1.2283 0.152 Uiso 1 1 calc R . .
H95B H 0.1928 1.2283 1.2492 0.152 Uiso 1 1 calc R . .
C96 C 0.1128(9) 1.1500(10) 1.2967(4) 0.145(5) Uani 1 1 d . . .
H96A H 0.0985 1.1993 1.3195 0.218 Uiso 1 1 calc R . .
H96B H 0.1689 1.1165 1.3125 0.218 Uiso 1 1 calc R . .
H96C H 0.0561 1.1106 1.2916 0.218 Uiso 1 1 calc R . .
N1 N 0.5740(5) 1.3525(3) 0.5783(2) 0.0747(16) Uani 1 1 d . . .
N2 N 0.7576(5) 1.3645(6) 0.5770(2) 0.0870(18) Uani 1 1 d . . .
N3 N 0.5675(7) 1.3706(5) 0.6741(3) 0.102(2) Uani 1 1 d . . .
N4 N 0.7583(7) 1.3875(6) 0.6970(2) 0.144(4) Uani 1 1 d D . .
N5 N 0.3849(5) 0.8734(5) 0.8206(2) 0.0819(16) Uani 1 1 d . . .
N6 N 0.1970(5) 0.8627(5) 0.8010(2) 0.0751(14) Uani 1 1 d . . .
C73 C 0.7617(11) 1.2248(14) 0.8901(6) 0.174(6) Uani 0.721(13) 1 d PDU D 1
H73A H 0.7759 1.2533 0.8572 0.209 Uiso 0.721(13) 1 calc PR D 1
H73B H 0.7719 1.2710 0.9173 0.209 Uiso 0.721(13) 1 calc PR D 1
C74 C 0.8417(12) 1.1545(15) 0.9027(8) 0.203(6) Uani 0.721(13) 1 d PDU D 1
H74A H 0.8349 1.1094 0.8747 0.244 Uiso 0.721(13) 1 calc PR D 1
H74B H 0.8275 1.1241 0.9350 0.244 Uiso 0.721(13) 1 calc PR D 1
C75 C 0.9530(14) 1.1844(13) 0.9098(7) 0.185(5) Uani 0.721(13) 1 d PDU D 1
H75A H 0.9591 1.2365 0.9332 0.222 Uiso 0.721(13) 1 calc PR D 1
H75B H 0.9919 1.1355 0.9270 0.222 Uiso 0.721(13) 1 calc PR D 1
C76 C 0.9964(12) 1.2081(11) 0.8606(5) 0.127(4) Uani 0.721(13) 1 d PDU D 1
H76A H 1.0670 1.2153 0.8678 0.190 Uiso 0.721(13) 1 calc PR D 1
H76B H 0.9678 1.2640 0.8468 0.190 Uiso 0.721(13) 1 calc PR D 1
H76C H 0.9826 1.1606 0.8350 0.190 Uiso 0.721(13) 1 calc PR D 1
C73' C 0.7524(19) 1.228(3) 0.906(2) 0.174(6) Uani 0.279(13) 1 d PDU D 2
H73C H 0.7500 1.2724 0.9339 0.209 Uiso 0.279(13) 1 calc PR D 2
H73D H 0.7871 1.2552 0.8780 0.209 Uiso 0.279(13) 1 calc PR D 2
C74' C 0.808(2) 1.144(3) 0.9272(18) 0.203(6) Uani 0.279(13) 1 d PDU D 2
H74C H 0.7857 1.0898 0.9076 0.244 Uiso 0.279(13) 1 calc PR D 2
H74D H 0.8006 1.1346 0.9644 0.244 Uiso 0.279(13) 1 calc PR D 2
C75' C 0.918(2) 1.167(3) 0.919(2) 0.185(5) Uani 0.279(13) 1 d PDU D 2
H75C H 0.9574 1.1716 0.9523 0.222 Uiso 0.279(13) 1 calc PR D 2
H75D H 0.9456 1.1192 0.8980 0.222 Uiso 0.279(13) 1 calc PR D 2
C76' C 0.916(3) 1.258(2) 0.8886(15) 0.127(4) Uani 0.279(13) 1 d PDU D 2
H76D H 0.9829 1.2807 0.8893 0.190 Uiso 0.279(13) 1 calc PR D 2
H76E H 0.8758 1.3005 0.9053 0.190 Uiso 0.279(13) 1 calc PR D 2
H76F H 0.8895 1.2486 0.8526 0.190 Uiso 0.279(13) 1 calc PR D 2
N8 N 0.1931(5) 0.8638(6) 0.9202(2) 0.0811(16) Uani 1 1 d . . .
N9 N 0.3514(4) 1.0465(4) 0.6123(2) 0.0645(14) Uani 1 1 d . . .
N10 N 0.2669(6) 0.6468(4) 0.6231(2) 0.089(2) Uani 1 1 d D . .
N11 N 0.2127(5) 1.0955(5) 1.1111(3) 0.097(2) Uani 1 1 d . . .
N12 N 0.6489(8) 1.2032(8) 0.8843(4) 0.179(3) Uani 1 1 d DU . .
O1 O 0.5456(4) 1.3235(3) 0.4894(2) 0.0853(14) Uani 1 1 d . . .
O2 O 0.7520(4) 1.3519(3) 0.48677(17) 0.0821(14) Uani 1 1 d . . .
O3 O 0.5365(10) 1.3923(8) 0.7610(3) 0.231(7) Uani 1 1 d . . .
O4 O 0.7463(10) 1.4005(7) 0.7861(2) 0.223(7) Uani 1 1 d . . .
O5 O 0.4113(6) 0.8462(3) 0.7337(2) 0.110(2) Uani 1 1 d . . .
O6 O 0.2067(5) 0.8664(4) 0.70971(18) 0.1028(17) Uani 1 1 d . . .
O7 O 0.4061(6) 0.9183(6) 1.0074(2) 0.136(3) Uani 1 1 d . . .
O8 O 0.2041(5) 0.8756(6) 1.0093(2) 0.119(2) Uani 1 1 d . . .
Ni1 Ni 0.67484(11) 1.36998(9) 0.63224(4) 0.0919(5) Uani 1 1 d . A .
Ni2 Ni 0.28130(9) 0.87169(9) 0.86398(4) 0.0773(4) Uani 1 1 d . . .
N7 N 0.3822(5) 0.8840(6) 0.9185(3) 0.101(2) Uani 1 1 d . . .

loop_
_atom_site_aniso_label
_atom_site_aniso_U_11
_atom_site_aniso_U_22
_atom_site_aniso_U_33
_atom_site_aniso_U_23
_atom_site_aniso_U_13
_atom_site_aniso_U_12
C1 0.108(6) 0.046(4) 0.053(4) -0.004(3) 0.022(4) 0.002(3)
C2 0.106(5) 0.061(5) 0.049(4) -0.014(3) 0.002(3) -0.011(4)
C3 0.249(13) 0.099(8) 0.086(6) -0.052(6) 0.088(8) -0.099(9)
C4 0.335(19) 0.107(9) 0.057(5) -0.035(5) 0.077(8) -0.120(11)
C5 0.162(9) 0.030(4) 0.128(7) 0.007(5) 0.082(7) 0.008(4)
C6 0.186(10) 0.031(4) 0.212(12) 0.028(6) 0.144(10) 0.008(5)
C7 0.209(14) 0.063(6) 0.288(19) 0.062(9) 0.190(15) 0.032(7)
C8 0.118(8) 0.067(6) 0.246(15) 0.047(8) 0.075(9) 0.015(5)
C9 0.105(6) 0.047(5) 0.176(10) 0.038(5) 0.052(7) 0.010(4)
C10 0.109(6) 0.038(4) 0.126(7) 0.008(4) 0.065(5) 0.008(3)
C12 0.36(2) 0.126(11) 0.061(5) -0.004(6) 0.010(8) -0.119(14)
C11 0.260(12) 0.147(9) 0.061(7) -0.017(6) 0.014(6) -0.123(9)
C13 0.257(13) 0.171(10) 0.089(11) 0.020(9) -0.006(10) -0.123(11)
C14 0.258(13) 0.217(16) 0.140(14) 0.029(12) -0.030(11) -0.138(11)
C11' 0.260(12) 0.147(9) 0.061(7) -0.017(6) 0.014(6) -0.123(9)
C13' 0.257(13) 0.171(10) 0.089(11) 0.020(9) -0.006(10) -0.123(11)
C14' 0.258(13) 0.217(16) 0.140(14) 0.029(12) -0.030(11) -0.138(11)
C15 0.129(9) 0.165(11) 0.111(8) -0.055(8) -0.020(7) 0.008(8)
C16 0.133(10) 0.257(18) 0.144(10) -0.065(11) 0.023(8) -0.097(11)
C17 0.165(8) 0.050(4) 0.048(4) 0.013(4) 0.039(4) 0.019(5)
C18 0.128(7) 0.056(4) 0.069(5) 0.001(4) -0.001(4) 0.004(4)
C19 0.145(9) 0.149(10) 0.046(4) 0.019(5) -0.024(5) 0.041(7)
C20 0.120(7) 0.116(7) 0.054(4) 0.010(5) 0.021(4) 0.048(6)
C21 0.062(5) 0.101(7) 0.089(5) -0.001(5) -0.034(4) -0.002(4)
C22 0.117(7) 0.113(9) 0.132(8) -0.017(6) 0.041(7) 0.018(6)
C23 0.128(9) 0.136(11) 0.161(11) -0.014(8) -0.020(8) 0.020(7)
C24 0.099(7) 0.114(9) 0.172(11) -0.033(8) 0.035(7) 0.009(6)
C25 0.130(8) 0.072(6) 0.147(8) -0.008(6) 0.024(7) -0.012(5)
C26 0.072(5) 0.082(5) 0.070(4) 0.000(4) 0.011(4) 0.000(4)
C27 0.131(9) 0.120(9) 0.088(6) -0.031(5) 0.002(6) 0.002(6)
C28 0.130(9) 0.089(7) 0.164(11) -0.018(7) 0.014(8) -0.012(6)
C29 0.203(16) 0.172(16) 0.30(2) -0.111(16) 0.095(15) -0.041(12)
C30 0.198(13) 0.115(9) 0.124(8) -0.034(8) 0.042(8) -0.045(9)
C31 0.240(17) 0.099(9) 0.210(15) -0.033(9) -0.060(14) 0.012(9)
C32 0.149(12) 0.212(17) 0.32(2) -0.066(15) -0.144(14) 0.064(11)
C33 0.063(4) 0.075(5) 0.090(5) 0.023(4) 0.010(4) 0.010(3)
C34 0.083(6) 0.061(5) 0.227(13) 0.018(6) 0.035(7) 0.009(4)
C35 0.102(7) 0.096(7) 0.184(12) 0.031(7) 0.043(7) 0.044(5)
C36 0.213(10) 0.298(19) 0.179(14) -0.083(15) 0.032(12) -0.130(9)
C37 0.087(5) 0.055(4) 0.098(6) 0.027(4) 0.040(4) 0.010(3)
C38 0.085(5) 0.061(4) 0.084(5) 0.023(4) 0.025(4) -0.002(3)
C39 0.147(8) 0.059(5) 0.080(5) 0.021(4) 0.023(5) -0.012(4)
C40 0.095(7) 0.124(8) 0.168(11) 0.072(8) -0.040(7) -0.024(6)
C41 0.088(5) 0.047(4) 0.065(4) 0.013(3) 0.014(3) 0.004(3)
C42 0.076(5) 0.046(4) 0.076(4) -0.009(3) 0.003(3) 0.016(3)
C43 0.097(5) 0.055(4) 0.069(4) -0.002(4) 0.013(3) 0.013(4)
C44 0.069(5) 0.066(5) 0.151(7) -0.007(6) -0.018(4) 0.024(4)
C45 0.112(6) 0.043(4) 0.103(6) -0.001(4) 0.024(5) 0.010(3)
C46 0.194(10) 0.056(5) 0.103(7) -0.010(5) 0.059(7) -0.020(5)
C47 0.225(13) 0.077(6) 0.117(8) -0.036(6) 0.089(9) 0.004(7)
C48 0.30(3) 0.48(5) 0.54(5) -0.45(4) 0.26(3) -0.20(3)
C49 0.147(7) 0.033(3) 0.081(5) -0.007(3) 0.052(5) -0.008(3)
C50 0.259(15) 0.088(7) 0.093(7) -0.023(5) 0.090(9) -0.049(8)
C51 0.270(16) 0.088(7) 0.088(7) -0.010(5) 0.096(9) 0.008(8)
C52 0.49(4) 0.41(4) 0.35(3) -0.28(3) -0.33(3) 0.28(3)
C53 0.182(10) 0.042(4) 0.080(5) -0.002(4) 0.060(6) -0.016(4)
C54 0.117(7) 0.062(5) 0.070(5) 0.008(4) 0.037(4) -0.007(4)
C55 0.121(7) 0.070(5) 0.101(6) -0.006(4) 0.054(5) -0.016(4)
C56 0.144(10) 0.101(7) 0.130(8) 0.027(6) 0.053(7) -0.008(6)
C57 0.216(11) 0.039(4) 0.074(5) -0.004(4) 0.045(6) -0.043(6)
C58 0.207(9) 0.066(6) 0.092(6) 0.021(5) 0.006(6) -0.054(6)
C59 0.208(10) 0.053(13) 0.087(6) 0.021(8) -0.003(7) -0.062(7)
C60 0.114(13) 0.067(11) 0.076(9) 0.014(8) 0.041(8) -0.021(9)
C59' 0.208(10) 0.053(13) 0.087(6) 0.021(8) -0.003(7) -0.062(7)
C60' 0.156(12) 0.087(12) 0.158(18) -0.014(11) 0.069(11) 0.012(10)
C61 0.166(8) 0.052(4) 0.074(5) 0.010(3) 0.056(5) -0.018(4)
C62 0.134(7) 0.066(5) 0.070(5) 0.012(4) 0.035(5) -0.005(4)
C63 0.129(7) 0.072(5) 0.090(6) 0.019(4) 0.037(5) 0.003(4)
C64 0.092(6) 0.128(8) 0.088(6) 0.037(5) 0.027(5) 0.004(5)
C65 0.272(15) 0.137(9) 0.093(6) -0.061(6) 0.068(8) -0.139(10)
C66 0.47(3) 0.186(14) 0.096(8) -0.092(9) 0.123(13) -0.198(18)
C67 0.281(9) 0.153(7) 0.072(5) -0.069(6) 0.068(7) -0.140(6)
C68 0.252(11) 0.174(9) 0.126(9) -0.064(8) 0.065(9) -0.102(8)
C69 0.259(11) 0.167(10) 0.119(19) -0.092(10) 0.026(18) -0.117(12)
C70 0.281(9) 0.153(7) 0.072(5) -0.069(6) 0.068(7) -0.140(6)
C71 0.252(11) 0.174(9) 0.126(9) -0.064(8) 0.065(9) -0.102(8)
C72 0.213(10) 0.298(19) 0.179(14) -0.083(15) 0.032(12) -0.130(9)
C69' 0.331(13) 0.122(8) 0.068(9) -0.074(7) 0.126(10) -0.162(7)
C70' 0.326(12) 0.086(8) 0.110(13) -0.063(8) 0.109(12) -0.108(7)
C71' 0.388(16) 0.076(7) 0.112(13) -0.055(8) 0.163(14) -0.117(9)
C72' 0.403(17) 0.071(9) 0.100(12) -0.010(10) 0.080(18) -0.036(13)
C77 0.344(19) 0.211(12) 0.095(6) -0.053(7) 0.086(10) -0.196(13)
C78 0.77(6) 0.28(2) 0.136(12) -0.093(14) 0.22(2) -0.38(3)
C79 0.30(2) 0.24(2) 0.114(10) 0.017(11) 0.024(12) 0.120(19)
C80 0.199(13) 0.127(10) 0.153(11) 0.003(8) 0.107(11) -0.057(9)
C81 0.140(8) 0.109(8) 0.110(7) 0.021(6) 0.019(6) -0.037(6)
C82 0.167(10) 0.105(7) 0.083(6) -0.003(5) 0.052(6) -0.034(6)
C83 0.133(8) 0.107(7) 0.094(6) 0.010(6) 0.035(6) -0.026(6)
C84 0.161(9) 0.114(8) 0.102(7) -0.005(6) 0.034(7) -0.045(7)
C85 0.183(10) 0.063(5) 0.063(5) -0.003(4) 0.048(6) -0.004(5)
C86 0.154(10) 0.129(9) 0.078(6) -0.001(6) 0.025(6) -0.051(7)
C87 0.121(8) 0.131(9) 0.102(7) 0.000(6) 0.026(6) -0.046(6)
C88 0.107(8) 0.154(10) 0.143(9) -0.006(8) -0.005(7) -0.062(7)
C89 0.081(6) 0.103(7) 0.095(6) -0.002(5) 0.031(5) -0.001(4)
C90 0.088(6) 0.146(10) 0.134(9) -0.036(7) 0.004(6) 0.024(6)
C91 0.152(10) 0.085(7) 0.145(9) -0.013(6) 0.031(8) -0.003(6)
C92 0.110(8) 0.093(7) 0.221(14) 0.009(8) 0.009(8) 0.005(5)
C93 0.094(6) 0.109(7) 0.094(6) -0.031(5) 0.020(5) 0.009(5)
C94 0.088(5) 0.105(6) 0.089(6) -0.029(5) 0.030(4) 0.005(4)
C95 0.118(7) 0.160(10) 0.103(7) -0.059(7) 0.019(6) -0.003(7)
C96 0.134(9) 0.214(14) 0.095(7) -0.064(8) 0.048(7) -0.007(8)
N1 0.122(5) 0.037(3) 0.071(3) -0.001(3) 0.040(3) -0.003(3)
N2 0.099(4) 0.110(5) 0.054(3) -0.012(4) 0.021(3) -0.032(4)
N3 0.179(7) 0.062(4) 0.077(4) -0.018(4) 0.078(4) -0.032(5)
N4 0.236(10) 0.156(9) 0.044(3) -0.012(4) 0.041(4) -0.131(8)
N5 0.141(5) 0.056(3) 0.054(3) -0.004(3) 0.033(3) -0.001(4)
N6 0.099(4) 0.066(3) 0.061(3) -0.005(3) 0.011(3) 0.003(3)
C73 0.287(9) 0.173(10) 0.074(11) -0.070(9) 0.070(9) -0.169(7)
C74 0.293(10) 0.214(13) 0.112(12) -0.056(11) 0.070(10) -0.144(8)
C75 0.297(10) 0.142(10) 0.117(9) -0.035(8) 0.028(10) -0.149(10)
C76 0.158(11) 0.109(9) 0.114(9) -0.028(7) 0.018(8) -0.014(8)
C73' 0.287(9) 0.173(10) 0.074(11) -0.070(9) 0.070(9) -0.169(7)
C74' 0.293(10) 0.214(13) 0.112(12) -0.056(11) 0.070(10) -0.144(8)
C75' 0.297(10) 0.142(10) 0.117(9) -0.035(8) 0.028(10) -0.149(10)
C76' 0.158(11) 0.109(9) 0.114(9) -0.028(7) 0.018(8) -0.014(8)
N8 0.087(4) 0.098(4) 0.060(3) 0.015(4) 0.012(3) 0.012(4)
N9 0.067(4) 0.051(3) 0.079(4) 0.005(3) 0.028(3) -0.003(2)
N10 0.160(6) 0.044(4) 0.069(4) -0.005(3) 0.044(4) -0.023(3)
N11 0.089(5) 0.111(6) 0.094(5) -0.031(4) 0.031(4) -0.029(4)
N12 0.286(8) 0.162(7) 0.101(6) -0.058(5) 0.085(6) -0.149(6)
O1 0.113(4) 0.062(3) 0.080(3) -0.001(2) 0.007(3) -0.020(3)
O2 0.129(4) 0.076(4) 0.047(2) -0.006(2) 0.039(2) 0.004(3)
O3 0.372(14) 0.230(12) 0.121(6) -0.091(7) 0.180(8) -0.164(11)
O4 0.411(15) 0.208(10) 0.060(4) -0.041(5) 0.075(6) -0.212(11)
O5 0.202(6) 0.070(4) 0.068(3) 0.013(3) 0.065(4) 0.031(3)
O6 0.168(5) 0.075(3) 0.061(3) -0.010(3) -0.014(3) 0.000(4)
O7 0.164(6) 0.176(7) 0.064(4) 0.012(4) -0.008(4) 0.028(5)
O8 0.168(5) 0.129(5) 0.068(3) 0.019(4) 0.053(3) 0.051(5)
Ni1 0.1607(12) 0.0722(8) 0.0497(6) -0.0166(7) 0.0448(6) -0.0367(9)
Ni2 0.1174(9) 0.0701(7) 0.0471(6) 0.0031(6) 0.0231(5) 0.0058(7)
N7 0.096(5) 0.112(6) 0.098(5) 0.009(5) 0.031(4) 0.024(4)

loop_
_atom_type_symbol
_atom_type_description
_atom_type_scat_dispersion_real
_atom_type_scat_dispersion_imag
_atom_type_scat_source
C C 0.0181 0.0091 'International Tables Vol C Tables 4.2.6.8 and 6.1.1.4'
N N 0.0311 0.0180 'International Tables Vol C Tables 4.2.6.8 and 6.1.1.4'
O O 0.0492 0.0322 'International Tables Vol C Tables 4.2.6.8 and 6.1.1.4'
Ni Ni -3.0029 0.5091 'International Tables Vol C Tables 4.2.6.8 and 6.1.1.4'
H H 0.0000 0.0000 'International Tables Vol C Tables 4.2.6.8 and 6.1.1.4'

loop_
_geom_angle_atom_site_label_1
_geom_angle_atom_site_label_2
_geom_angle_atom_site_label_3
_geom_angle
O1 C1 N1 126.4(7)
O1 C1 C2 123.2(6)
N1 C1 C2 110.3(6)
O2 C2 N2 127.8(7)
O2 C2 C1 119.0(6)
N2 C2 C1 113.1(6)
O3 C3 N3 127.1(14)
O3 C3 C4 120.9(11)
N3 C3 C4 111.8(9)
O4 C4 N4 115.8(15)
O4 C4 C3 126.4(11)
N4 C4 C3 117.7(9)
N3 C5 C6 126.6(5)
N3 C5 C10 113.3(5)
C6 C5 C10 120.0
C7 C6 C5 120.0
C7 C6 H6 120.0
C5 C6 H6 120.0
C8 C7 C6 120.0
C8 C7 H7 120.0
C6 C7 H7 120.0
C7 C8 C9 120.0
C7 C8 H8 120.0
C9 C8 H8 120.0
C10 C9 C8 120.0
C10 C9 H9 120.0
C8 C9 H9 120.0
C9 C10 C5 120.0
C9 C10 N1 128.0(5)
C5 C10 N1 112.0(5)
C15 C12 N2 98.8(13)
C15 C12 H12A 112.0
N2 C12 H12A 112.0
C15 C12 H12B 112.0
N2 C12 H12B 112.0
H12A C12 H12B 109.7
C13 C11 N4 115.8(11)
C13 C11 H11A 108.3
N4 C11 H11A 108.3
C13 C11 H11B 108.3
N4 C11 H11B 108.3
H11A C11 H11B 107.4
C11 C13 C14 114.4(14)
C11 C13 H13A 108.7
C14 C13 H13A 108.7
C11 C13 H13B 108.7
C14 C13 H13B 108.7
H13A C13 H13B 107.6
C13 C14 H14A 109.5
C13 C14 H14B 109.5
H14A C14 H14B 109.5
C13 C14 H14C 109.5
H14A C14 H14C 109.5
H14B C14 H14C 109.5
N4 C11' C13' 105(3)
N4 C11' H11C 110.8
C13' C11' H11C 110.8
N4 C11' H11D 110.8
C13' C11' H11D 110.8
H11C C11' H11D 108.8
C11' C13' C14' 86(6)
C11' C13' H13C 114.4
C14' C13' H13C 114.4
C11' C13' H13D 114.4
C14' C13' H13D 114.4
H13C C13' H13D 111.5
C13' C14' H14D 109.5
C13' C14' H14E 109.5
H14D C14' H14E 109.5
C13' C14' H14F 109.5
H14D C14' H14F 109.5
H14E C14' H14F 109.5
C12 C15 C16 105.7(13)
C12 C15 H15A 110.6
C16 C15 H15A 110.6
C12 C15 H15B 110.6
C16 C15 H15B 110.6
H15A C15 H15B 108.7
C15 C16 H16A 109.5
C15 C16 H16B 109.5
H16A C16 H16B 109.5
C15 C16 H16C 109.5
H16A C16 H16C 109.5
H16B C16 H16C 109.5
O5 C17 N5 123.8(9)
O5 C17 C18 122.5(7)
N5 C17 C18 113.6(7)
O6 C18 N6 129.1(8)
O6 C18 C17 118.1(8)
N6 C18 C17 112.7(6)
O7 C19 N7 121.6(11)
O7 C19 C20 127.2(9)
N7 C19 C20 111.2(7)
O8 C20 N8 121.1(9)
O8 C20 C19 119.4(8)
N8 C20 C19 118.8(7)
N7 C21 C22 125.0(5)
N7 C21 C26 114.8(5)
C22 C21 C26 120.0
C21 C22 C23 120.0
C21 C22 H22 120.0
C23 C22 H22 120.0
C22 C23 C24 120.0
C22 C23 H23 120.0
C24 C23 H23 120.0
C25 C24 C23 120.0
C25 C24 H24 120.0
C23 C24 H24 120.0
C26 C25 C24 120.0
C26 C25 H25 120.0
C24 C25 H25 120.0
N5 C26 C25 126.7(4)
N5 C26 C21 113.3(4)
C25 C26 C21 120.0
N8 C27 C28 109.4(9)
N8 C27 H27A 109.8
C28 C27 H27A 109.8
N8 C27 H27B 109.8
C28 C27 H27B 109.8
H27A C27 H27B 108.2
C29 C28 C27 107.7(11)
C29 C28 H28A 110.2
C27 C28 H28A 110.2
C29 C28 H28B 110.2
C27 C28 H28B 110.2
H28A C28 H28B 108.5
C28 C29 H29A 109.5
C28 C29 H29B 109.5
H29A C29 H29B 109.5
C28 C29 H29C 109.5
H29A C29 H29C 109.5
H29B C29 H29C 109.5
N6 C30 C31 118.6(10)
N6 C30 H30A 107.7
C31 C30 H30A 107.7
N6 C30 H30B 107.7
C31 C30 H30B 107.7
H30A C30 H30B 107.1
C32 C31 C30 112.9(13)
C32 C31 H31A 109.0
C30 C31 H31A 109.0
C32 C31 H31B 109.0
C30 C31 H31B 109.0
H31A C31 H31B 107.8
C31 C32 H32A 109.5
C31 C32 H32B 109.5
H32A C32 H32B 109.5
C31 C32 H32C 109.5
H32A C32 H32C 109.5
H32B C32 H32C 109.5
N9 C33 C34 117.2(6)
N9 C33 H33A 108.0
C34 C33 H33A 108.0
N9 C33 H33B 108.0
C34 C33 H33B 108.0
H33A C33 H33B 107.3
C33 C34 C35 112.6(7)
C33 C34 H34A 109.1
C35 C34 H34A 109.1
C33 C34 H34B 109.1
C35 C34 H34B 109.1
H34A C34 H34B 107.8
C36 C35 C34 114.6(12)
C36 C35 H35A 108.6
C34 C35 H35A 108.6
C36 C35 H35B 108.6
C34 C35 H35B 108.6
H35A C35 H35B 107.6
C35 C36 H36A 109.5
C35 C36 H36B 109.5
H36A C36 H36B 109.5
C35 C36 H36C 109.5
H36A C36 H36C 109.5
H36B C36 H36C 109.5
C38 C37 N9 115.9(6)
C38 C37 H37A 108.3
N9 C37 H37A 108.3
C38 C37 H37B 108.3
N9 C37 H37B 108.3
H37A C37 H37B 107.4
C37 C38 C39 112.8(6)
C37 C38 H38A 109.0
C39 C38 H38A 109.0
C37 C38 H38B 109.0
C39 C38 H38B 109.0
H38A C38 H38B 107.8
C38 C39 C40 112.3(8)
C38 C39 H39A 109.1
C40 C39 H39A 109.1
C38 C39 H39B 109.1
C40 C39 H39B 109.1
H39A C39 H39B 107.9
C39 C40 H40A 109.5
C39 C40 H40B 109.5
H40A C40 H40B 109.5
C39 C40 H40C 109.5
H40A C40 H40C 109.5
H40B C40 H40C 109.5
C42 C41 N9 116.8(5)
C42 C41 H41A 108.1
N9 C41 H41A 108.1
C42 C41 H41B 108.1
N9 C41 H41B 108.1
H41A C41 H41B 107.3
C41 C42 C43 113.0(5)
C41 C42 H42A 109.0
C43 C42 H42A 109.0
C41 C42 H42B 109.0
C43 C42 H42B 109.0
H42A C42 H42B 107.8
C44 C43 C42 114.7(6)
C44 C43 H43A 108.6
C42 C43 H43A 108.6
C44 C43 H43B 108.6
C42 C43 H43B 108.6
H43A C43 H43B 107.6
C43 C44 H44A 109.5
C43 C44 H44B 109.5
H44A C44 H44B 109.5
C43 C44 H44C 109.5
H44A C44 H44C 109.5
H44B C44 H44C 109.5
N9 C45 C46 115.3(6)
N9 C45 H45A 108.5
C46 C45 H45A 108.5
N9 C45 H45B 108.5
C46 C45 H45B 108.5
H45A C45 H45B 107.5
C45 C46 C47 111.4(7)
C45 C46 H46A 109.4
C47 C46 H46A 109.4
C45 C46 H46B 109.4
C47 C46 H46B 109.4
H46A C46 H46B 108.0
C48 C47 C46 119.1(14)
C48 C47 H47A 107.5
C46 C47 H47A 107.5
C48 C47 H47B 107.5
C46 C47 H47B 107.5
H47A C47 H47B 107.0
C47 C48 H48A 109.5
C47 C48 H48B 109.5
H48A C48 H48B 109.5
C47 C48 H48C 109.5
H48A C48 H48C 109.5
H48B C48 H48C 109.5
C50 C49 N10 113.8(6)
C50 C49 H49A 108.8
N10 C49 H49A 108.8
C50 C49 H49B 108.8
N10 C49 H49B 108.8
H49A C49 H49B 107.7
C49 C50 C51 110.1(8)
C49 C50 H50A 109.6
C51 C50 H50A 109.6
C49 C50 H50B 109.6
C51 C50 H50B 109.6
H50A C50 H50B 108.2
C52 C51 C50 115.5(15)
C52 C51 H51A 108.4
C50 C51 H51A 108.4
C52 C51 H51B 108.4
C50 C51 H51B 108.4
H51A C51 H51B 107.5
C51 C52 H52A 109.5
C51 C52 H52B 109.5
H52A C52 H52B 109.5
C51 C52 H52C 109.5
H52A C52 H52C 109.5
H52B C52 H52C 109.5
N10 C53 C54 114.2(6)
N10 C53 H53A 108.7
C54 C53 H53A 108.7
N10 C53 H53B 108.7
C54 C53 H53B 108.7
H53A C53 H53B 107.6
C55 C54 C53 107.3(7)
C55 C54 H54A 110.2
C53 C54 H54A 110.2
C55 C54 H54B 110.2
C53 C54 H54B 110.2
H54A C54 H54B 108.5
C56 C55 C54 111.0(8)
C56 C55 H55A 109.4
C54 C55 H55A 109.4
C56 C55 H55B 109.4
C54 C55 H55B 109.4
H55A C55 H55B 108.0
C55 C56 H56A 109.5
C55 C56 H56B 109.5
H56A C56 H56B 109.5
C55 C56 H56C 109.5
H56A C56 H56C 109.5
H56B C56 H56C 109.5
C58 C57 N10 114.7(6)
C58 C57 H57A 108.6
N10 C57 H57A 108.6
C58 C57 H57B 108.6
N10 C57 H57B 108.6
H57A C57 H57B 107.6
C57 C58 C59 122.2(14)
C57 C58 C59' 104.9(10)
C59 C58 C59' 17.7(16)
C57 C58 H58A 106.8
C59 C58 H58A 106.8
C59' C58 H58A 118.9
C57 C58 H58B 106.8
C59 C58 H58B 106.8
C59' C58 H58B 112.1
H58A C58 H58B 106.6
C60 C59 C58 115.6(19)
C60 C59 H59A 108.4
C58 C59 H59A 108.4
C60 C59 H59B 108.4
C58 C59 H59B 108.4
H59A C59 H59B 107.5
C59 C60 H60A 109.5
C59 C60 H60B 109.5
H60A C60 H60B 109.5
C59 C60 H60C 109.5
H60A C60 H60C 109.5
H60B C60 H60C 109.5
C60' C59' C58 110.4(15)
C60' C59' H59C 109.6
C58 C59' H59C 109.6
C60' C59' H59D 109.6
C58 C59' H59D 109.6
H59C C59' H59D 108.1
C59' C60' H60D 109.5
C59' C60' H60E 109.5
H60D C60' H60E 109.5
C59' C60' H60F 109.5
H60D C60' H60F 109.5
H60E C60' H60F 109.5
C62 C61 N10 114.3(6)
C62 C61 H61A 108.7
N10 C61 H61A 108.7
C62 C61 H61B 108.7
N10 C61 H61B 108.7
H61A C61 H61B 107.6
C61 C62 C63 108.1(6)
C61 C62 H62A 110.1
C63 C62 H62A 110.1
C61 C62 H62B 110.1
C63 C62 H62B 110.1
H62A C62 H62B 108.4
C64 C63 C62 111.0(7)
C64 C63 H63A 109.4
C62 C63 H63A 109.4
C64 C63 H63B 109.4
C62 C63 H63B 109.4
H63A C63 H63B 108.0
C63 C64 H64A 109.5
C63 C64 H64B 109.5
H64A C64 H64B 109.5
C63 C64 H64C 109.5
H64A C64 H64C 109.5
H64B C64 H64C 109.5
C66 C65 N12 112.7(7)
C66 C65 H65A 109.1
N12 C65 H65A 109.1
C66 C65 H65B 109.1
N12 C65 H65B 109.1
H65A C65 H65B 107.8
C65 C66 C67 111.0(9)
C65 C66 H66A 109.4
C67 C66 H66A 109.4
C65 C66 H66B 109.4
C67 C66 H66B 109.4
H66A C66 H66B 108.0
C68 C67 C66 116.5(10)
C68 C67 H67A 108.2
C66 C67 H67A 108.2
C68 C67 H67B 108.2
C66 C67 H67B 108.2
H67A C67 H67B 107.3
C67 C68 H68A 109.5
C67 C68 H68B 109.5
H68A C68 H68B 109.5
C67 C68 H68C 109.5
H68A C68 H68C 109.5
H68B C68 H68C 109.5
N12 C69 C70 100(2)
N12 C69 H69A 111.7
C70 C69 H69A 111.7
N12 C69 H69B 111.7
C70 C69 H69B 111.7
H69A C69 H69B 109.5
C71 C70 C69 99.4(19)
C71 C70 H70A 111.9
C69 C70 H70A 111.9
C71 C70 H70B 111.9
C69 C70 H70B 111.9
H70A C70 H70B 109.6
C72 C71 C70 100(4)
C72 C71 H71A 111.8
C70 C71 H71A 111.8
C72 C71 H71B 111.8
C70 C71 H71B 111.8
H71A C71 H71B 109.5
C71 C72 H72A 109.5
C71 C72 H72B 109.5
H72A C72 H72B 109.5
C71 C72 H72C 109.5
H72A C72 H72C 109.5
H72B C72 H72C 109.5
N12 C69' C70' 123.4(11)
N12 C69' H69C 106.5
C70' C69' H69C 106.5
N12 C69' H69D 106.5
C70' C69' H69D 106.5
H69C C69' H69D 106.5
C71' C70' C69' 115.1(12)
C71' C70' H70C 108.5
C69' C70' H70C 108.5
C71' C70' H70D 108.5
C69' C70' H70D 108.5
H70C C70' H70D 107.5
C72' C71' C70' 118.2(13)
C72' C71' H71C 107.8
C70' C71' H71C 107.8
C72' C71' H71D 107.8
C70' C71' H71D 107.8
H71C C71' H71D 107.1
C71' C72' H72D 109.5
C71' C72' H72E 109.5
H72D C72' H72E 109.5
C71' C72' H72F 109.5
H72D C72' H72F 109.5
H72E C72' H72F 109.5
N12 C77 C78 108.7(11)
N12 C77 H77A 110.0
C78 C77 H77A 110.0
N12 C77 H77B 110.0
C78 C77 H77B 110.0
H77A C77 H77B 108.3
C77 C78 C79 106.5(12)
C77 C78 H78A 110.4
C79 C78 H78A 110.4
C77 C78 H78B 110.4
C79 C78 H78B 110.4
H78A C78 H78B 108.6
C80 C79 C78 90.6(16)
C80 C79 H79A 113.5
C78 C79 H79A 113.5
C80 C79 H79B 113.5
C78 C79 H79B 113.5
H79A C79 H79B 110.8
C79 C80 H80A 109.5
C79 C80 H80B 109.5
H80A C80 H80B 109.5
C79 C80 H80C 109.5
H80A C80 H80C 109.5
H80B C80 H80C 109.5
C82 C81 N11 115.2(9)
C82 C81 H81A 108.5
N11 C81 H81A 108.5
C82 C81 H81B 108.5
N11 C81 H81B 108.5
H81A C81 H81B 107.5
C81 C82 C83 110.5(9)
C81 C82 H82A 109.5
C83 C82 H82A 109.5
C81 C82 H82B 109.5
C83 C82 H82B 109.5
H82A C82 H82B 108.1
C84 C83 C82 112.0(9)
C84 C83 H83A 109.2
C82 C83 H83A 109.2
C84 C83 H83B 109.2
C82 C83 H83B 109.2
H83A C83 H83B 107.9
C83 C84 H84A 109.5
C83 C84 H84B 109.5
H84A C84 H84B 109.5
C83 C84 H84C 109.5
H84A C84 H84C 109.5
H84B C84 H84C 109.5
N11 C85 C86 115.3(8)
N11 C85 H85A 108.5
C86 C85 H85A 108.5
N11 C85 H85B 108.5
C86 C85 H85B 108.5
H85A C85 H85B 107.5
C85 C86 C87 109.9(10)
C85 C86 H86A 109.7
C87 C86 H86A 109.7
C85 C86 H86B 109.7
C87 C86 H86B 109.7
H86A C86 H86B 108.2
C88 C87 C86 113.0(11)
C88 C87 H87A 109.0
C86 C87 H87A 109.0
C88 C87 H87B 109.0
C86 C87 H87B 109.0
H87A C87 H87B 107.8
C87 C88 H88A 109.5
C87 C88 H88B 109.5
H88A C88 H88B 109.5
C87 C88 H88C 109.5
H88A C88 H88C 109.5
H88B C88 H88C 109.5
N11 C89 C90 121.5(9)
N11 C89 H89A 106.9
C90 C89 H89A 106.9
N11 C89 H89B 106.9
C90 C89 H89B 106.9
H89A C89 H89B 106.7
C91 C90 C89 111.4(10)
C91 C90 H90A 109.3
C89 C90 H90A 109.3
C91 C90 H90B 109.3
C89 C90 H90B 109.3
H90A C90 H90B 108.0
C90 C91 C92 112.0(9)
C90 C91 H91A 109.2
C92 C91 H91A 109.2
C90 C91 H91B 109.2
C92 C91 H91B 109.2
H91A C91 H91B 107.9
C91 C92 H92A 109.5
C91 C92 H92B 109.5
H92A C92 H92B 109.5
C91 C92 H92C 109.5
H92A C92 H92C 109.5
H92B C92 H92C 109.5
N11 C93 C94 115.8(8)
N11 C93 H93A 108.3
C94 C93 H93A 108.3
N11 C93 H93B 108.3
C94 C93 H93B 108.3
H93A C93 H93B 107.4
C95 C94 C93 111.1(9)
C95 C94 H94A 109.4
C93 C94 H94A 109.4
C95 C94 H94B 109.4
C93 C94 H94B 109.4
H94A C94 H94B 108.0
C94 C95 C96 114.4(11)
C94 C95 H95A 108.7
C96 C95 H95A 108.7
C94 C95 H95B 108.7
C96 C95 H95B 108.7
H95A C95 H95B 107.6
C95 C96 H96A 109.5
C95 C96 H96B 109.5
H96A C96 H96B 109.5
C95 C96 H96C 109.5
H96A C96 H96C 109.5
H96B C96 H96C 109.5
C1 N1 C10 127.4(7)
C1 N1 Ni1 116.7(5)
C10 N1 Ni1 115.9(4)
C2 N2 C12 112.7(7)
C2 N2 Ni1 115.8(6)
C12 N2 Ni1 130.8(5)
C3 N3 C5 128.6(8)
C3 N3 Ni1 114.9(8)
C5 N3 Ni1 116.4(4)
C4 N4 C11 121.2(12)
C4 N4 C11' 114(3)
C11 N4 C11' 8(4)
C4 N4 Ni1 109.1(9)
C11 N4 Ni1 129.7(8)
C11' N4 Ni1 137(3)
C17 N5 C26 133.0(6)
C17 N5 Ni2 112.8(6)
C26 N5 Ni2 114.1(4)
C18 N6 C30 110.0(7)
C18 N6 Ni2 114.4(5)
C30 N6 Ni2 133.8(6)
C74 C73 N12 123.8(14)
C74 C73 H73A 106.4
N12 C73 H73A 106.4
C74 C73 H73B 106.4
N12 C73 H73B 106.4
H73A C73 H73B 106.4
C73 C74 C75 119.6(16)
C73 C74 H74A 107.4
C75 C74 H74A 107.4
C73 C74 H74B 107.4
C75 C74 H74B 107.4
H74A C74 H74B 107.0
C76 C75 C74 115.3(13)
C76 C75 H75A 108.5
C74 C75 H75A 108.5
C76 C75 H75B 108.5
C74 C75 H75B 108.5
H75A C75 H75B 107.5
C75 C76 H76A 109.5
C75 C76 H76B 109.5
H76A C76 H76B 109.5
C75 C76 H76C 109.5
H76A C76 H76C 109.5
H76B C76 H76C 109.5
N12 C73' C74' 110(3)
N12 C73' H73C 109.7
C74' C73' H73C 109.7
N12 C73' H73D 109.7
C74' C73' H73D 109.7
H73C C73' H73D 108.2
C73' C74' C75' 102.6(18)
C73' C74' H74C 111.3
C75' C74' H74C 111.2
C73' C74' H74D 111.2
C75' C74' H74D 111.3
H74C C74' H74D 109.2
C76' C75' C74' 107.1(14)
C76' C75' H75C 110.3
C74' C75' H75C 110.3
C76' C75' H75D 110.3
C74' C75' H75D 110.3
H75C C75' H75D 108.5
C75' C76' H76D 109.5
C75' C76' H76E 109.5
H76D C76' H76E 109.5
C75' C76' H76F 109.5
H76D C76' H76F 109.5
H76E C76' H76F 109.5
C20 N8 C27 119.6(7)
C20 N8 Ni2 109.6(6)
C27 N8 Ni2 130.7(6)
C45 N9 C33 110.7(6)
C45 N9 C37 105.4(5)
C33 N9 C37 111.2(6)
C45 N9 C41 112.1(5)
C33 N9 C41 108.1(5)
C37 N9 C41 109.3(5)
C57 N10 C49 111.8(7)
C57 N10 C53 104.5(6)
C49 N10 C53 110.6(6)
C57 N10 C61 112.7(7)
C49 N10 C61 105.3(5)
C53 N10 C61 112.0(7)
C89 N11 C93 112.5(7)
C89 N11 C85 109.2(8)
C93 N11 C85 110.4(7)
C89 N11 C81 109.4(7)
C93 N11 C81 104.9(8)
C85 N11 C81 110.3(7)
C69 N12 C73' 93(2)
C69 N12 C77 116(2)
C73' N12 C77 99(2)
C69 N12 C73 96.8(15)
C73' N12 C73 16(2)
C77 N12 C73 111.0(12)
C69 N12 C69' 21.0(13)
C73' N12 C69' 113.6(19)
C77 N12 C69' 113.2(12)
C73 N12 C69' 115.7(12)
C69 N12 C65 123.1(19)
C73' N12 C65 121(2)
C77 N12 C65 102.8(8)
C73 N12 C65 106.8(10)
C69' N12 C65 106.2(11)
N1 Ni1 N2 83.6(3)
N1 Ni1 N3 82.4(3)
N2 Ni1 N3 166.0(3)
N1 Ni1 N4 168.7(3)
N2 Ni1 N4 107.7(3)
N3 Ni1 N4 86.3(4)
N7 Ni2 N5 84.2(3)
N7 Ni2 N6 169.9(3)
N5 Ni2 N6 85.8(3)
N7 Ni2 N8 85.2(3)
N5 Ni2 N8 168.8(3)
N6 Ni2 N8 104.8(3)
C21 N7 C19 131.9(8)
C21 N7 Ni2 113.5(5)
C19 N7 Ni2 114.1(6)

loop_
_geom_bond_atom_site_label_1
_geom_bond_atom_site_label_2
_geom_bond_distance
C1 O1 1.250(8)
C1 N1 1.319(8)
C1 C2 1.524(11)
C2 O2 1.275(8)
C2 N2 1.279(8)
C3 O3 1.217(12)
C3 N3 1.361(12)
C3 C4 1.44(2)
C4 O4 1.312(15)
C4 N4 1.394(14)
C5 N3 1.363(10)
C5 C6 1.3900
C5 C10 1.3900
C6 C7 1.3900
C6 H6 0.9300
C7 C8 1.3900
C7 H7 0.9300
C8 C9 1.3900
C8 H8 0.9300
C9 C10 1.3900
C9 H9 0.9300
C10 N1 1.412(8)
C12 C15 1.498(18)
C12 N2 1.572(19)
C12 H12A 0.9700
C12 H12B 0.9700
C11 C13 1.474(15)
C11 N4 1.488(14)
C11 H11A 0.9700
C11 H11B 0.9700
C13 C14 1.575(16)
C13 H13A 0.9700
C13 H13B 0.9700
C14 H14A 0.9600
C14 H14B 0.9600
C14 H14C 0.9600
C11' N4 1.49(2)
C11' C13' 1.54(2)
C11' H11C 0.9700
C11' H11D 0.9700
C13' C14' 1.55(2)
C13' H13C 0.9700
C13' H13D 0.9700
C14' H14D 0.9600
C14' H14E 0.9600
C14' H14F 0.9600
C15 C16 1.617(17)
C15 H15A 0.9700
C15 H15B 0.9700
C16 H16A 0.9600
C16 H16B 0.9600
C16 H16C 0.9600
C17 O5 1.267(9)
C17 N5 1.346(9)
C17 C18 1.493(12)
C18 O6 1.274(8)
C18 N6 1.313(10)
C19 O7 1.243(11)
C19 N7 1.398(11)
C19 C20 1.424(14)
C20 O8 1.263(9)
C20 N8 1.335(10)
C21 N7 1.353(8)
C21 C22 1.3900
C21 C26 1.3900
C22 C23 1.3900
C22 H22 0.9300
C23 C24 1.3900
C23 H23 0.9300
C24 C25 1.3900
C24 H24 0.9300
C25 C26 1.3900
C25 H25 0.9300
C26 N5 1.353(8)
C27 N8 1.379(13)
C27 C28 1.546(14)
C27 H27A 0.9700
C27 H27B 0.9700
C28 C29 1.469(18)
C28 H28A 0.9700
C28 H28B 0.9700
C29 H29A 0.9600
C29 H29B 0.9600
C29 H29C 0.9600
C30 N6 1.433(15)
C30 C31 1.577(19)
C30 H30A 0.9700
C30 H30B 0.9700
C31 C32 1.52(2)
C31 H31A 0.9700
C31 H31B 0.9700
C32 H32A 0.9600
C32 H32B 0.9600
C32 H32C 0.9600
C33 N9 1.494(10)
C33 C34 1.507(11)
C33 H33A 0.9700
C33 H33B 0.9700
C34 C35 1.543(14)
C34 H34A 0.9700
C34 H34B 0.9700
C35 C36 1.407(19)
C35 H35A 0.9700
C35 H35B 0.9700
C36 H36A 0.9600
C36 H36B 0.9600
C36 H36C 0.9600
C37 C38 1.516(11)
C37 N9 1.528(8)
C37 H37A 0.9700
C37 H37B 0.9700
C38 C39 1.518(10)
C38 H38A 0.9700
C38 H38B 0.9700
C39 C40 1.525(13)
C39 H39A 0.9700
C39 H39B 0.9700
C40 H40A 0.9600
C40 H40B 0.9600
C40 H40C 0.9600
C41 C42 1.462(10)
C41 N9 1.550(8)
C41 H41A 0.9700
C41 H41B 0.9700
C42 C43 1.503(9)
C42 H42A 0.9700
C42 H42B 0.9700
C43 C44 1.483(10)
C43 H43A 0.9700
C43 H43B 0.9700
C44 H44A 0.9600
C44 H44B 0.9600
C44 H44C 0.9600
C45 N9 1.491(10)
C45 C46 1.529(12)
C45 H45A 0.9700
C45 H45B 0.9700
C46 C47 1.537(12)
C46 H46A 0.9700
C46 H46B 0.9700
C47 C48 1.21(2)
C47 H47A 0.9700
C47 H47B 0.9700
C48 H48A 0.9600
C48 H48B 0.9600
C48 H48C 0.9600
C49 C50 1.522(12)
C49 N10 1.523(9)
C49 H49A 0.9700
C49 H49B 0.9700
C50 C51 1.552(14)
C50 H50A 0.9700
C50 H50B 0.9700
C51 C52 1.130(19)
C51 H51A 0.9700
C51 H51B 0.9700
C52 H52A 0.9600
C52 H52B 0.9600
C52 H52C 0.9600
C53 N10 1.528(12)
C53 C54 1.534(13)
C53 H53A 0.9700
C53 H53B 0.9700
C54 C55 1.490(11)
C54 H54A 0.9700
C54 H54B 0.9700
C55 C56 1.430(14)
C55 H55A 0.9700
C55 H55B 0.9700
C56 H56A 0.9600
C56 H56B 0.9600
C56 H56C 0.9600
C57 C58 1.495(12)
C57 N10 1.509(12)
C57 H57A 0.9700
C57 H57B 0.9700
C58 C59 1.510(18)
C58 C59' 1.516(16)
C58 H58A 0.9700
C58 H58B 0.9700
C59 C60 1.49(2)
C59 H59A 0.9700
C59 H59B 0.9700
C60 H60A 0.9600
C60 H60B 0.9600
C60 H60C 0.9600
C59' C60' 1.446(17)
C59' H59C 0.9700
C59' H59D 0.9700
C60' H60D 0.9600
C60' H60E 0.9600
C60' H60F 0.9600
C61 C62 1.526(11)
C61 N10 1.545(9)
C61 H61A 0.9700
C61 H61B 0.9700
C62 C63 1.543(11)
C62 H62A 0.9700
C62 H62B 0.9700
C63 C64 1.509(12)
C63 H63A 0.9700
C63 H63B 0.9700
C64 H64A 0.9600
C64 H64B 0.9600
C64 H64C 0.9600
C65 C66 1.483(14)
C65 N12 1.564(12)
C65 H65A 0.9700
C65 H65B 0.9700
C66 C67 1.536(13)
C66 H66A 0.9700
C66 H66B 0.9700
C67 C68 1.412(15)
C67 H67A 0.9700
C67 H67B 0.9700
C68 H68A 0.9600
C68 H68B 0.9600
C68 H68C 0.9600
C69 N12 1.472(14)
C69 C70 1.59(2)
C69 H69A 0.9700
C69 H69B 0.9700
C70 C71 1.50(2)
C70 H70A 0.9700
C70 H70B 0.9700
C71 C72 1.49(2)
C71 H71A 0.9700
C71 H71B 0.9700
C72 H72A 0.9600
C72 H72B 0.9600
C72 H72C 0.9600
C69' N12 1.553(16)
C69' C70' 1.592(16)
C69' H69C 0.9700
C69' H69D 0.9700
C70' C71' 1.563(16)
C70' H70C 0.9700
C70' H70D 0.9700
C71' C72' 1.505(17)
C71' H71C 0.9700
C71' H71D 0.9700
C72' H72D 0.9600
C72' H72E 0.9600
C72' H72F 0.9600
C77 N12 1.543(15)
C77 C78 1.57(2)
C77 H77A 0.9700
C77 H77B 0.9700
C78 C79 1.65(2)
C78 H78A 0.9700
C78 H78B 0.9700
C79 C80 1.471(15)
C79 H79A 0.9700
C79 H79B 0.9700
C80 H80A 0.9600
C80 H80B 0.9600
C80 H80C 0.9600
C81 C82 1.512(14)
C81 N11 1.591(12)
C81 H81A 0.9700
C81 H81B 0.9700
C82 C83 1.544(13)
C82 H82A 0.9700
C82 H82B 0.9700
C83 C84 1.513(13)
C83 H83A 0.9700
C83 H83B 0.9700
C84 H84A 0.9600
C84 H84B 0.9600
C84 H84C 0.9600
C85 N11 1.508(11)
C85 C86 1.552(15)
C85 H85A 0.9700
C85 H85B 0.9700
C86 C87 1.561(13)
C86 H86A 0.9700
C86 H86B 0.9700
C87 C88 1.369(14)
C87 H87A 0.9700
C87 H87B 0.9700
C88 H88A 0.9600
C88 H88B 0.9600
C88 H88C 0.9600
C89 N11 1.404(12)
C89 C90 1.511(14)
C89 H89A 0.9700
C89 H89B 0.9700
C90 C91 1.502(15)
C90 H90A 0.9700
C90 H90B 0.9700
C91 C92 1.551(15)
C91 H91A 0.9700
C91 H91B 0.9700
C92 H92A 0.9600
C92 H92B 0.9600
C92 H92C 0.9600
C93 N11 1.501(11)
C93 C94 1.508(13)
C93 H93A 0.9700
C93 H93B 0.9700
C94 C95 1.506(12)
C94 H94A 0.9700
C94 H94B 0.9700
C95 C96 1.524(16)
C95 H95A 0.9700
C95 H95B 0.9700
C96 H96A 0.9600
C96 H96B 0.9600
C96 H96C 0.9600
N1 Ni1 1.855(7)
N2 Ni1 1.879(6)
N3 Ni1 1.879(7)
N4 Ni1 1.919(8)
N5 Ni2 1.864(6)
N6 Ni2 1.877(6)
C73 C74 1.509(13)
C73 N12 1.551(12)
C73 H73A 0.9700
C73 H73B 0.9700
C74 C75 1.561(11)
C74 H74A 0.9700
C74 H74B 0.9700
C75 C76 1.473(11)
C75 H75A 0.9700
C75 H75B 0.9700
C76 H76A 0.9600
C76 H76B 0.9600
C76 H76C 0.9600
C73' N12 1.497(19)
C73' C74' 1.53(2)
C73' H73C 0.9700
C73' H73D 0.9700
C74' C75' 1.549(19)
C74' H74C 0.9700
C74' H74D 0.9700
C75' C76' 1.542(19)
C75' H75C 0.9700
C75' H75D 0.9700
C76' H76D 0.9600
C76' H76E 0.9600
C76' H76F 0.9600
N8 Ni2 1.950(6)
Ni2 N7 1.855(8)

loop_
_geom_torsion_atom_site_label_1
_geom_torsion_atom_site_label_2
_geom_torsion_atom_site_label_3
_geom_torsion_atom_site_label_4
_geom_torsion
O1 C1 C2 O2 2.5(10)
N1 C1 C2 O2 -174.0(6)
O1 C1 C2 N2 -176.3(7)
N1 C1 C2 N2 7.2(9)
O3 C3 C4 O4 3(2)
N3 C3 C4 O4 -171.4(11)
O3 C3 C4 N4 178.4(11)
N3 C3 C4 N4 4.0(15)
N3 C5 C6 C7 177.3(6)
C10 C5 C6 C7 0.0
C5 C6 C7 C8 0.0
C6 C7 C8 C9 0.0
C7 C8 C9 C10 0.0
C8 C9 C10 C5 0.0
C8 C9 C10 N1 -179.4(5)
N3 C5 C10 C9 -177.7(5)
C6 C5 C10 C9 0.0
N3 C5 C10 N1 1.8(5)
C6 C5 C10 N1 179.5(4)
N4 C11 C13 C14 179.0(13)
N4 C11' C13' C14' -154(7)
N2 C12 C15 C16 -177.7(7)
O5 C17 C18 O6 -13.9(12)
N5 C17 C18 O6 168.9(7)
O5 C17 C18 N6 168.2(7)
N5 C17 C18 N6 -9.0(10)
O7 C19 C20 O8 -12.8(17)
N7 C19 C20 O8 167.5(9)
O7 C19 C20 N8 177.1(10)
N7 C19 C20 N8 -2.7(13)
N7 C21 C22 C23 175.9(7)
C26 C21 C22 C23 0.0
C21 C22 C23 C24 0.0
C22 C23 C24 C25 0.0
C23 C24 C25 C26 0.0
C24 C25 C26 N5 -178.9(7)
C24 C25 C26 C21 0.0
N7 C21 C26 N5 2.8(6)
C22 C21 C26 N5 179.1(6)
N7 C21 C26 C25 -176.3(6)
C22 C21 C26 C25 0.0
N8 C27 C28 C29 177.5(12)
N6 C30 C31 C32 -179.8(12)
N9 C33 C34 C35 -175.7(9)
C33 C34 C35 C36 73.7(17)
N9 C37 C38 C39 166.6(6)
C37 C38 C39 C40 -75.7(10)
N9 C41 C42 C43 178.8(6)
C41 C42 C43 C44 -175.6(7)
N9 C45 C46 C47 -166.4(9)
C45 C46 C47 C48 97(2)
N10 C49 C50 C51 -178.7(10)
C49 C50 C51 C52 108(3)
N10 C53 C54 C55 175.1(6)
C53 C54 C55 C56 177.7(7)
N10 C57 C58 C59 173.6(15)
N10 C57 C58 C59' 177.6(13)
C57 C58 C59 C60 72(3)
C59' C58 C59 C60 60(6)
C57 C58 C59' C60' 166.6(18)
C59 C58 C59' C60' -25(5)
N10 C61 C62 C63 -172.4(8)
C61 C62 C63 C64 -175.6(8)
N12 C65 C66 C67 168.7(15)
C65 C66 C67 C68 -178.0(18)
N12 C69 C70 C71 -172(3)
C69 C70 C71 C72 -174(3)
N12 C69' C70' C71' 171.3(12)
C69' C70' C71' C72' 179.9(14)
N12 C77 C78 C79 167.6(15)
C77 C78 C79 C80 79(2)
N11 C81 C82 C83 -178.6(8)
C81 C82 C83 C84 -173.9(9)
N11 C85 C86 C87 -178.3(7)
C85 C86 C87 C88 -176.1(9)
N11 C89 C90 C91 -178.0(9)
C89 C90 C91 C92 -176.4(10)
N11 C93 C94 C95 171.4(8)
C93 C94 C95 C96 175.4(9)
O1 C1 N1 C10 -0.2(10)
C2 C1 N1 C10 176.2(5)
O1 C1 N1 Ni1 177.1(5)
C2 C1 N1 Ni1 -6.6(7)
C9 C10 N1 C1 -5.5(8)
C5 C10 N1 C1 175.1(5)
C9 C10 N1 Ni1 177.3(3)
C5 C10 N1 Ni1 -2.2(4)
O2 C2 N2 C12 -11.5(13)
C1 C2 N2 C12 167.1(7)
O2 C2 N2 Ni1 176.7(6)
C1 C2 N2 Ni1 -4.7(9)
C15 C12 N2 C2 88.4(9)
C15 C12 N2 Ni1 -101.3(9)
O3 C3 N3 C5 6(2)
C4 C3 N3 C5 179.6(8)
O3 C3 N3 Ni1 -179.6(11)
C4 C3 N3 Ni1 -5.7(12)
C6 C5 N3 C3 -3.6(12)
C10 C5 N3 C3 173.9(9)
C6 C5 N3 Ni1 -178.2(3)
C10 C5 N3 Ni1 -0.7(7)
O4 C4 N4 C11 -2.2(16)
C3 C4 N4 C11 -178.1(12)
O4 C4 N4 C11' -6(3)
C3 C4 N4 C11' 178(3)
O4 C4 N4 Ni1 175.4(8)
C3 C4 N4 Ni1 -0.5(12)
C13 C11 N4 C4 88.2(15)
C13 C11 N4 C11' 116(23)
C13 C11 N4 Ni1 -88.9(17)
C13' C11' N4 C4 79(7)
C13' C11' N4 C11 -75(22)
C13' C11' N4 Ni1 -104(6)
O5 C17 N5 C26 6.9(14)
C18 C17 N5 C26 -175.9(7)
O5 C17 N5 Ni2 -168.9(6)
C18 C17 N5 Ni2 8.4(9)
C25 C26 N5 C17 1.5(12)
C21 C26 N5 C17 -177.5(8)
C25 C26 N5 Ni2 177.2(4)
C21 C26 N5 Ni2 -1.8(6)
O6 C18 N6 C30 -5.3(14)
C17 C18 N6 C30 172.3(8)
O6 C18 N6 Ni2 -172.3(7)
C17 C18 N6 Ni2 5.3(9)
C31 C30 N6 C18 -80.6(13)
C31 C30 N6 Ni2 82.9(14)
N12 C73 C74 C75 -177.6(13)
C73 C74 C75 C76 -74(2)
N12 C73' C74' C75' 150(4)
C73' C74' C75' C76' -5(6)
O8 C20 N8 C27 1.0(14)
C19 C20 N8 C27 171.0(9)
O8 C20 N8 Ni2 -174.9(8)
C19 C20 N8 Ni2 -4.9(11)
C28 C27 N8 C20 86.1(11)
C28 C27 N8 Ni2 -99.0(10)
C46 C45 N9 C33 66.1(9)
C46 C45 N9 C37 -173.5(8)
C46 C45 N9 C41 -54.7(9)
C34 C33 N9 C45 60.6(10)
C34 C33 N9 C37 -56.2(10)
C34 C33 N9 C41 -176.2(8)
C38 C37 N9 C45 175.4(6)
C38 C37 N9 C33 -64.6(8)
C38 C37 N9 C41 54.7(8)
C42 C41 N9 C45 -56.6(8)
C42 C41 N9 C33 -178.8(6)
C42 C41 N9 C37 60.0(8)
C58 C57 N10 C49 -59.3(9)
C58 C57 N10 C53 -179.0(7)
C58 C57 N10 C61 59.1(9)
C50 C49 N10 C57 -59.3(11)
C50 C49 N10 C53 56.8(11)
C50 C49 N10 C61 178.0(10)
C54 C53 N10 C57 178.9(6)
C54 C53 N10 C49 58.4(8)
C54 C53 N10 C61 -58.8(9)
C62 C61 N10 C57 66.3(10)
C62 C61 N10 C49 -171.6(8)
C62 C61 N10 C53 -51.3(11)
C90 C89 N11 C93 -54.0(12)
C90 C89 N11 C85 -177.0(9)
C90 C89 N11 C81 62.2(11)
C94 C93 N11 C89 -64.3(10)
C94 C93 N11 C85 58.0(10)
C94 C93 N11 C81 176.9(8)
C86 C85 N11 C89 -175.2(8)
C86 C85 N11 C93 60.6(10)
C86 C85 N11 C81 -54.9(10)
C82 C81 N11 C89 63.6(11)
C82 C81 N11 C93 -175.4(9)
C82 C81 N11 C85 -56.5(12)
C70 C69 N12 C73' -159(3)
C70 C69 N12 C77 -57(3)
C70 C69 N12 C73 -175(2)
C70 C69 N12 C69' 30(4)
C70 C69 N12 C65 70(3)
C74' C73' N12 C69 162(4)
C74' C73' N12 C77 46(4)
C74' C73' N12 C73 -93(8)
C74' C73' N12 C69' 166(3)
C74' C73' N12 C65 -65(5)
C78 C77 N12 C69 -25(2)
C78 C77 N12 C73' 73(3)
C78 C77 N12 C73 84(2)
C78 C77 N12 C69' -47.9(19)
C78 C77 N12 C65 -162.0(17)
C74 C73 N12 C69 167(2)
C74 C73 N12 C73' 90(9)
C74 C73 N12 C77 46.1(19)
C74 C73 N12 C69' 176.7(15)
C74 C73 N12 C65 -65.3(19)
C70' C69' N12 C69 -157(6)
C70' C69' N12 C73' -167(3)
C70' C69' N12 C77 -54.8(14)
C70' C69' N12 C73 175.6(12)
C70' C69' N12 C65 57.3(14)
C66 C65 N12 C69 58(3)
C66 C65 N12 C73' -60(3)
C66 C65 N12 C77 -168.9(17)
C66 C65 N12 C73 -52(2)
C66 C65 N12 C69' 72.0(17)
C1 N1 Ni1 N2 3.6(5)
C10 N1 Ni1 N2 -178.9(5)
C1 N1 Ni1 N3 -176.2(5)
C10 N1 Ni1 N3 1.4(4)
C1 N1 Ni1 N4 -174.4(16)
C10 N1 Ni1 N4 3.1(19)
C2 N2 Ni1 N1 1.0(7)
C12 N2 Ni1 N1 -169.0(9)
C2 N2 Ni1 N3 2(2)
C12 N2 Ni1 N3 -167.9(13)
C2 N2 Ni1 N4 -179.4(7)
C12 N2 Ni1 N4 10.6(10)
C3 N3 Ni1 N1 -175.8(8)
C5 N3 Ni1 N1 -0.4(5)
C3 N3 Ni1 N2 -176.9(13)
C5 N3 Ni1 N2 -1.5(19)
C3 N3 Ni1 N4 4.6(8)
C5 N3 Ni1 N4 180.0(6)
C4 N4 Ni1 N1 -4(2)
C11 N4 Ni1 N1 173.5(15)
C11' N4 Ni1 N1 179(4)
C4 N4 Ni1 N2 178.3(7)
C11 N4 Ni1 N2 -4.4(12)
C11' N4 Ni1 N2 1(4)
C4 N4 Ni1 N3 -2.1(8)
C11 N4 Ni1 N3 175.3(12)
C11' N4 Ni1 N3 -180(4)
C17 N5 Ni2 N7 176.9(6)
C26 N5 Ni2 N7 0.3(6)
C17 N5 Ni2 N6 -4.5(6)
C26 N5 Ni2 N6 178.9(5)
C17 N5 Ni2 N8 157.7(16)
C26 N5 Ni2 N8 -19(2)
C18 N6 Ni2 N7 8(2)
C30 N6 Ni2 N7 -155.4(18)
C18 N6 Ni2 N5 -0.7(6)
C30 N6 Ni2 N5 -163.7(10)
C18 N6 Ni2 N8 -177.2(6)
C30 N6 Ni2 N8 19.8(10)
C20 N8 Ni2 N7 8.1(7)
C27 N8 Ni2 N7 -167.3(9)
C20 N8 Ni2 N5 27(2)
C27 N8 Ni2 N5 -148.1(15)
C20 N8 Ni2 N6 -171.1(6)
C27 N8 Ni2 N6 13.6(9)
C22 C21 N7 C19 10.6(13)
C26 C21 N7 C19 -173.3(9)
C22 C21 N7 Ni2 -178.6(4)
C26 C21 N7 Ni2 -2.6(7)
O7 C19 N7 C21 0.5(17)
C20 C19 N7 C21 -179.7(9)
O7 C19 N7 Ni2 -170.2(8)
C20 C19 N7 Ni2 9.5(11)
N5 Ni2 N7 C21 1.3(6)
N6 Ni2 N7 C21 -7(2)
N8 Ni2 N7 C21 177.6(6)
N5 Ni2 N7 C19 173.7(8)
N6 Ni2 N7 C19 165.4(17)
N8 Ni2 N7 C19 -9.9(8)
